data_1508034
loop_
_publ_author_name
'Miwa, Kazuhiro'
'Furusho, Yoshio'
'Yashima, Eiji'

_publ_section_title
;
 Ion-triggered spring-like motion of a double helicate accompanied by
 anisotropic twisting.
;
_journal_issue 6
_journal_name_full 'Nature chemistry'
_journal_page_first 444
_journal_page_last 449
_journal_paper_doi 10.1038/nchem.649
_journal_volume 2
_journal_year 2010
_chemical_formula_sum 'C126 H142 B2 N7 Na O8'
_chemical_formula_weight 1927.08
_chemical_name_systematic
; 
 ? 
;
_space_group_IT_number 14
_symmetry_cell_setting monoclinic
_symmetry_space_group_name_Hall '-P 2ybc'
_symmetry_space_group_name_H-M 'P 1 21/c 1'
_atom_sites_solution_hydrogens geom
_atom_sites_solution_primary direct
_atom_sites_solution_secondary difmap
_audit_creation_method SHELXL-97
_cell_angle_alpha 90.00
_cell_angle_beta 95.726(3)
_cell_angle_gamma 90.00
_cell_formula_units_Z 4
_cell_length_a 15.661(2)
_cell_length_b 27.148(4)
_cell_length_c 26.357(4)
_cell_measurement_reflns_used 7462
_cell_measurement_temperature 153(2)
_cell_measurement_theta_max 26.33
_cell_measurement_theta_min 2.16
_cell_volume 11150(3)
_computing_cell_refinement 'Bruker SMART'
_computing_data_collection 'Bruker SMART'
_computing_data_reduction 'Bruker SAINT'
_computing_molecular_graphics 'Bruker SHELXTL'
_computing_publication_material 'Bruker SHELXTL'
_computing_structure_refinement 'SHELXL-97 (Sheldrick, 1997)'
_computing_structure_solution SIR97
_diffrn_ambient_temperature 153(2)
_diffrn_measured_fraction_theta_full 0.997
_diffrn_measured_fraction_theta_max 0.997
_diffrn_measurement_device_type 'CCD area detector'
_diffrn_measurement_method 'phi and omega scans'
_diffrn_radiation_monochromator graphite
_diffrn_radiation_source 'fine-focus sealed tube'
_diffrn_radiation_type MoKa
_diffrn_radiation_wavelength 0.71073
_diffrn_reflns_av_R_equivalents 0.0487
_diffrn_reflns_av_sigmaI/netI 0.0561
_diffrn_reflns_limit_h_max 20
_diffrn_reflns_limit_h_min -20
_diffrn_reflns_limit_k_max 28
_diffrn_reflns_limit_k_min -36
_diffrn_reflns_limit_l_max 35
_diffrn_reflns_limit_l_min -35
_diffrn_reflns_number 81641
_diffrn_reflns_theta_full 28.35
_diffrn_reflns_theta_max 28.35
_diffrn_reflns_theta_min 1.08
_exptl_absorpt_coefficient_mu 0.074
_exptl_absorpt_correction_T_max 0.9781
_exptl_absorpt_correction_T_min 0.9639
_exptl_absorpt_correction_type empirical
_exptl_crystal_colour colorless
_exptl_crystal_density_diffrn 1.148
_exptl_crystal_density_method 'not measured'
_exptl_crystal_description block
_exptl_crystal_F_000 4128
_exptl_crystal_size_max 0.50
_exptl_crystal_size_mid 0.40
_exptl_crystal_size_min 0.30
_refine_diff_density_max 1.183
_refine_diff_density_min -0.410
_refine_diff_density_rms 0.111
_refine_ls_extinction_method none
_refine_ls_goodness_of_fit_ref 1.044
_refine_ls_hydrogen_treatment mixed
_refine_ls_matrix_type full
_refine_ls_number_parameters 1677
_refine_ls_number_reflns 27780
_refine_ls_number_restraints 0
_refine_ls_restrained_S_all 1.044
_refine_ls_R_factor_all 0.1006
_refine_ls_R_factor_gt 0.0677
_refine_ls_shift/su_max 0.003
_refine_ls_shift/su_mean 0.000
_refine_ls_structure_factor_coef Fsqd
_refine_ls_weighting_details 'calc w=1/[s^2^(Fo^2^)+(0.1246P)^2^+3.4254P] where P=(Fo^2^+2Fc^2^)/3'
_refine_ls_weighting_scheme calc
_refine_ls_wR_factor_gt 0.1871
_refine_ls_wR_factor_ref 0.2143
_reflns_number_gt 19203
_reflns_number_total 27780
_reflns_threshold_expression >2sigma(I)
_cod_data_source_file nchem.649-s3.cif
_cod_data_source_block kzm3211
_cod_depositor_comments
;
The following automatic conversions were performed:

'_symmetry_cell_setting' value 'Monoclinic' changed to 'monoclinic'
according to /home/saulius/struct/CIF-dictionaries/cif_core.dic
dictionary named 'cif_core.dic' version 2.4.1 from 2010-06-29.

Automatic conversion script
Id: cif_fix_values 1891 2012-01-12 08:04:46Z andrius 
;
_cod_original_cell_volume 11151(3)
_cod_original_sg_symbol_H-M P2(1)/c
_cod_database_code 1508034

loop_
_symmetry_equiv_pos_as_xyz
'x, y, z'
'-x, y+1/2, -z+1/2'
'-x, -y, -z'
'x, -y-1/2, z-1/2'

loop_
_atom_site_label
_atom_site_type_symbol
_atom_site_fract_x
_atom_site_fract_y
_atom_site_fract_z
_atom_site_U_iso_or_equiv
_atom_site_adp_type
_atom_site_occupancy
_atom_site_symmetry_multiplicity
_atom_site_calc_flag
_atom_site_refinement_flags
Na1 Na 0.79302(5) 0.29610(3) 0.13721(3) 0.02909(19) Uani 1 1 d .
B1 B 0.86090(13) 0.34619(8) 0.23748(8) 0.0204(4) Uani 1 1 d .
B2 B 0.79892(13) 0.22966(8) 0.04415(8) 0.0200(4) Uani 1 1 d .
O1 O 0.81802(8) 0.34892(5) 0.28421(5) 0.0239(3) Uani 1 1 d .
C1 C 0.73533(12) 0.33219(8) 0.28304(7) 0.0232(4) Uani 1 1 d .
C2 C 0.71806(13) 0.29347(8) 0.31424(8) 0.0267(4) Uani 1 1 d .
H1 H 0.7637(15) 0.2772(8) 0.3364(9) 0.024(6) Uiso 1 1 d .
C3 C 0.63559(13) 0.27521(9) 0.31434(8) 0.0300(4) Uani 1 1 d .
H2 H 0.6291(16) 0.2468(9) 0.3362(9) 0.031(6) Uiso 1 1 d .
C4 C 0.56778(13) 0.29533(8) 0.28266(8) 0.0288(4) Uani 1 1 d .
C5 C 0.58578(13) 0.33588(8) 0.25332(8) 0.0284(4) Uani 1 1 d .
H3 H 0.5376(16) 0.3510(9) 0.2295(9) 0.033(6) Uiso 1 1 d .
C6 C 0.66807(12) 0.35561(8) 0.25326(7) 0.0241(4) Uani 1 1 d .
C7 C 0.47715(14) 0.27317(9) 0.27863(10) 0.0372(5) Uani 1 1 d .
C8 C 0.47140(17) 0.23004(12) 0.31598(13) 0.0600(9) Uani 1 1 d .
H126 H 0.5128 0.2045 0.3088 0.090 Uiso 1 1 calc R
H127 H 0.4133 0.2163 0.3119 0.090 Uiso 1 1 calc R
H128 H 0.4845 0.2419 0.3510 0.090 Uiso 1 1 calc R
C9 C 0.45482(17) 0.25365(12) 0.22446(12) 0.0483(7) Uani 1 1 d .
H7 H 0.460(2) 0.2826(13) 0.1984(13) 0.069(10) Uiso 1 1 d .
H8 H 0.494(2) 0.2249(12) 0.2158(12) 0.063(9) Uiso 1 1 d .
H9 H 0.396(2) 0.2396(12) 0.2204(12) 0.063(9) Uiso 1 1 d .
C10 C 0.41231(17) 0.31185(13) 0.29074(14) 0.0503(7) Uani 1 1 d .
H10 H 0.411(2) 0.3403(12) 0.2662(13) 0.058(9) Uiso 1 1 d .
H11 H 0.355(2) 0.2966(12) 0.2898(12) 0.059(9) Uiso 1 1 d .
H12 H 0.426(2) 0.3218(12) 0.3274(14) 0.062(9) Uiso 1 1 d .
O2 O 0.80854(8) 0.36695(5) 0.19277(5) 0.0209(3) Uani 1 1 d .
C11 C 0.75457(12) 0.40588(7) 0.19660(7) 0.0213(4) Uani 1 1 d .
C12 C 0.68333(12) 0.40140(7) 0.22482(7) 0.0238(4) Uani 1 1 d .
C13 C 0.62579(14) 0.44068(8) 0.22591(9) 0.0294(4) Uani 1 1 d .
H13 H 0.5784(18) 0.4357(10) 0.2470(11) 0.045(7) Uiso 1 1 d .
C14 C 0.63546(13) 0.48460(8) 0.19972(9) 0.0296(4) Uani 1 1 d .
C15 C 0.70596(14) 0.48775(8) 0.17173(8) 0.0288(4) Uani 1 1 d .
H14 H 0.7137(16) 0.5189(10) 0.1503(10) 0.036(7) Uiso 1 1 d .
C16 C 0.76628(12) 0.44964(7) 0.16963(7) 0.0230(4) Uani 1 1 d .
C17 C 0.57413(15) 0.52826(9) 0.20408(11) 0.0401(6) Uani 1 1 d .
C18 C 0.6022(3) 0.55535(15) 0.25405(18) 0.0730(12) Uani 1 1 d .
H15 H 0.570(3) 0.5796(15) 0.2590(15) 0.081(12) Uiso 1 1 d .
H16 H 0.590(2) 0.5321(15) 0.2845(15) 0.076(12) Uiso 1 1 d .
H17 H 0.667(3) 0.5655(13) 0.2538(14) 0.077(11) Uiso 1 1 d .
C19 C 0.48180(17) 0.51098(12) 0.20427(18) 0.0571(9) Uani 1 1 d .
H18 H 0.476(2) 0.4957(14) 0.2350(14) 0.070(11) Uiso 1 1 d .
H19 H 0.447(2) 0.5390(15) 0.2076(14) 0.077(11) Uiso 1 1 d .
H20 H 0.473(2) 0.4924(15) 0.1708(16) 0.082(12) Uiso 1 1 d .
C20 C 0.5775(3) 0.56470(14) 0.16020(19) 0.0726(12) Uani 1 1 d .
H21 H 0.532(2) 0.5897(13) 0.1630(13) 0.072(10) Uiso 1 1 d .
H22 H 0.640(3) 0.5821(16) 0.1587(16) 0.102(14) Uiso 1 1 d .
H23 H 0.561(3) 0.5469(16) 0.1269(16) 0.087(14) Uiso 1 1 d .
C21 C 0.87390(12) 0.42237(7) 0.10993(7) 0.0209(4) Uani 1 1 d .
H24 H 0.8436(14) 0.3908(9) 0.1054(8) 0.023(5) Uiso 1 1 d .
C22 C 0.84166(12) 0.45834(7) 0.14030(7) 0.0230(4) Uani 1 1 d .
C23 C 0.88155(14) 0.50435(8) 0.14281(9) 0.0299(4) Uani 1 1 d .
H25 H 0.8588(14) 0.5293(9) 0.1656(9) 0.025(6) Uiso 1 1 d .
C24 C 0.95193(14) 0.51367(8) 0.11623(9) 0.0317(5) Uani 1 1 d .
H26 H 0.9831(17) 0.5474(10) 0.1191(10) 0.042(7) Uiso 1 1 d .
C25 C 0.98489(13) 0.47686(7) 0.08731(8) 0.0265(4) Uani 1 1 d .
H27 H 1.0364(15) 0.4822(8) 0.0704(9) 0.025(6) Uiso 1 1 d .
C26 C 0.94645(12) 0.43040(7) 0.08424(7) 0.0205(4) Uani 1 1 d .
C27 C 0.98279(12) 0.34161(7) 0.07570(7) 0.0197(4) Uani 1 1 d .
H28 H 0.9542(14) 0.3359(8) 0.1066(9) 0.022(5) Uiso 1 1 d .
C28 C 0.98527(12) 0.38960(7) 0.05698(7) 0.0202(4) Uani 1 1 d .
C29 C 1.02795(13) 0.39847(7) 0.01377(7) 0.0229(4) Uani 1 1 d .
H29 H 1.0298(13) 0.4304(8) 0.0010(8) 0.018(5) Uiso 1 1 d .
C30 C 1.06789(13) 0.36028(8) -0.00961(7) 0.0240(4) Uani 1 1 d .
H30 H 1.0965(15) 0.3643(9) -0.0383(9) 0.028(6) Uiso 1 1 d .
C31 C 1.06498(12) 0.31288(7) 0.00950(7) 0.0229(4) Uani 1 1 d .
H31 H 1.0947(14) 0.2853(8) -0.0067(8) 0.020(5) Uiso 1 1 d .
C32 C 1.02169(11) 0.30258(7) 0.05246(7) 0.0196(4) Uani 1 1 d .
O3 O 0.87088(8) 0.24827(5) 0.08057(5) 0.0198(3) Uani 1 1 d .
C33 C 0.94981(11) 0.22575(7) 0.08479(7) 0.0188(4) Uani 1 1 d .
C34 C 1.02350(12) 0.25163(7) 0.07342(7) 0.0192(4) Uani 1 1 d .
C35 C 1.10360(12) 0.22824(7) 0.08038(7) 0.0219(4) Uani 1 1 d .
H32 H 1.1508(14) 0.2463(8) 0.0716(8) 0.018(5) Uiso 1 1 d .
C36 C 1.11443(12) 0.18007(7) 0.09769(7) 0.0226(4) Uani 1 1 d .
C37 C 1.04023(13) 0.15524(7) 0.10801(8) 0.0241(4) Uani 1 1 d .
H33 H 1.0468(16) 0.1200(10) 0.1180(10) 0.037(7) Uiso 1 1 d .
C38 C 0.95849(12) 0.17714(7) 0.10211(7) 0.0213(4) Uani 1 1 d .
C39 C 1.20355(13) 0.15612(8) 0.10447(8) 0.0268(4) Uani 1 1 d .
C40 C 1.2589(2) 0.18173(12) 0.14740(14) 0.0543(8) Uani 1 1 d .
H34 H 1.319(2) 0.1637(13) 0.1536(13) 0.072(10) Uiso 1 1 d .
H35 H 1.270(3) 0.2191(17) 0.1333(16) 0.102(14) Uiso 1 1 d .
H36 H 1.228(3) 0.1761(15) 0.1767(17) 0.089(14) Uiso 1 1 d .
C41 C 1.2465(2) 0.16118(16) 0.05527(13) 0.0598(9) Uani 1 1 d .
H37 H 1.303(2) 0.1456(13) 0.0601(13) 0.065(9) Uiso 1 1 d .
H38 H 1.263(3) 0.1977(19) 0.0545(18) 0.111(16) Uiso 1 1 d .
H39 H 1.201(3) 0.1405(18) 0.0241(19) 0.123(17) Uiso 1 1 d .
C42 C 1.19955(18) 0.10156(10) 0.11774(16) 0.0532(8) Uani 1 1 d .
H40 H 1.260(2) 0.0864(13) 0.1212(13) 0.072(10) Uiso 1 1 d .
H41 H 1.171(2) 0.0872(12) 0.0872(13) 0.057(9) Uiso 1 1 d .
H42 H 1.168(2) 0.0979(13) 0.1524(13) 0.069(10) Uiso 1 1 d .
O4 O 0.79931(9) 0.17671(5) 0.03794(5) 0.0230(3) Uani 1 1 d .
C43 C 0.80787(12) 0.14728(7) 0.07990(7) 0.0218(4) Uani 1 1 d .
C44 C 0.88364(12) 0.14642(7) 0.11275(7) 0.0224(4) Uani 1 1 d .
C45 C 0.89036(13) 0.11292(8) 0.15326(8) 0.0263(4) Uani 1 1 d .
H43 H 0.9384(17) 0.1146(10) 0.1772(10) 0.038(7) Uiso 1 1 d .
C46 C 0.82632(13) 0.07946(7) 0.16170(8) 0.0276(4) Uani 1 1 d .
C47 C 0.75167(14) 0.08082(8) 0.12791(9) 0.0290(4) Uani 1 1 d .
H44 H 0.7040(15) 0.0587(9) 0.1318(9) 0.028(6) Uiso 1 1 d .
C48 C 0.74233(13) 0.11442(7) 0.08807(8) 0.0271(4) Uani 1 1 d .
H45 H 0.6882(15) 0.1158(9) 0.0663(9) 0.028(6) Uiso 1 1 d .
C49 C 0.83877(15) 0.04032(8) 0.20382(9) 0.0347(5) Uani 1 1 d .
C50 C 0.7534(2) 0.0274(2) 0.2242(2) 0.123(2) Uani 1 1 d .
H129 H 0.7297 0.0568 0.2391 0.185 Uiso 1 1 calc R
H130 H 0.7629 0.0018 0.2504 0.185 Uiso 1 1 calc R
H131 H 0.7129 0.0153 0.1962 0.185 Uiso 1 1 calc R
C51 C 0.8975(3) 0.05735(13) 0.24882(12) 0.0664(11) Uani 1 1 d .
H48 H 0.8981(19) 0.0335(12) 0.2765(12) 0.057(9) Uiso 1 1 d .
H49 H 0.881(3) 0.0898(16) 0.2623(15) 0.087(12) Uiso 1 1 d .
H50 H 0.957(3) 0.0648(17) 0.2391(17) 0.103(15) Uiso 1 1 d .
C52 C 0.8736(5) -0.00525(14) 0.18142(15) 0.0926(19) Uani 1 1 d .
H51 H 0.887(3) -0.0319(15) 0.2085(16) 0.089(12) Uiso 1 1 d .
H52 H 0.929(3) 0.0036(18) 0.1782(19) 0.096(19) Uiso 1 1 d .
H53 H 0.826(3) -0.0199(15) 0.1521(17) 0.095(13) Uiso 1 1 d .
O5 O 0.80211(9) 0.24753(5) -0.00783(5) 0.0234(3) Uani 1 1 d .
C53 C 0.78677(12) 0.29588(7) -0.01884(7) 0.0232(4) Uani 1 1 d .
C54 C 0.85030(14) 0.32355(9) -0.03913(8) 0.0307(5) Uani 1 1 d .
H54 H 0.9081(16) 0.3071(9) -0.0422(9) 0.029(6) Uiso 1 1 d .
C55 C 0.83649(15) 0.37202(10) -0.05283(9) 0.0396(6) Uani 1 1 d .
H55 H 0.8828(18) 0.3913(10) -0.0659(10) 0.044(7) Uiso 1 1 d .
C56 C 0.75889(16) 0.39535(9) -0.04663(10) 0.0402(6) Uani 1 1 d .
C57 C 0.69556(15) 0.36734(8) -0.02730(9) 0.0330(5) Uani 1 1 d .
H56 H 0.6370(16) 0.3842(9) -0.0204(9) 0.033(6) Uiso 1 1 d .
C58 C 0.70704(13) 0.31753(7) -0.01396(7) 0.0243(4) Uani 1 1 d .
C59 C 0.74658(19) 0.45022(10) -0.05958(12) 0.0548(8) Uani 1 1 d .
C60 C 0.8036(2) 0.48010(11) -0.02086(12) 0.0535(8) Uani 1 1 d .
H57 H 0.791(2) 0.4759(13) 0.0133(15) 0.071(10) Uiso 1 1 d .
H58 H 0.8029(19) 0.5165(12) -0.0288(12) 0.056(8) Uiso 1 1 d .
H59 H 0.868(3) 0.4681(15) -0.0172(15) 0.092(13) Uiso 1 1 d .
C61 C 0.7755(3) 0.46014(12) -0.11308(12) 0.0931(16) Uani 1 1 d .
H132 H 0.8351 0.4494 -0.1139 0.140 Uiso 1 1 calc R
H133 H 0.7713 0.4955 -0.1205 0.140 Uiso 1 1 calc R
H134 H 0.7385 0.4419 -0.1387 0.140 Uiso 1 1 calc R
C62 C 0.6548(3) 0.46679(16) -0.0578(4) 0.123(3) Uani 1 1 d .
H62 H 0.650(3) 0.5027(19) -0.0738(19) 0.120(16) Uiso 1 1 d .
H63 H 0.622(4) 0.461(3) -0.039(3) 0.15(3) Uiso 1 1 d .
H64 H 0.628(4) 0.444(2) -0.090(2) 0.14(2) Uiso 1 1 d .
O6 O 0.72385(8) 0.24847(5) 0.06859(5) 0.0203(3) Uani 1 1 d .
C63 C 0.64454(12) 0.25529(7) 0.04248(7) 0.0202(4) Uani 1 1 d .
C64 C 0.63394(12) 0.28932(7) 0.00266(7) 0.0222(4) Uani 1 1 d .
C65 C 0.55153(13) 0.29878(7) -0.02102(7) 0.0242(4) Uani 1 1 d .
H65 H 0.5471(16) 0.3225(9) -0.0514(10) 0.035(6) Uiso 1 1 d .
C66 C 0.47838(13) 0.27657(8) -0.00570(7) 0.0254(4) Uani 1 1 d .
C67 C 0.49123(13) 0.24253(8) 0.03388(8) 0.0257(4) Uani 1 1 d .
H66 H 0.4427(15) 0.2266(8) 0.0469(9) 0.026(6) Uiso 1 1 d .
C68 C 0.57186(12) 0.23105(7) 0.05838(7) 0.0227(4) Uani 1 1 d .
C69 C 0.38753(14) 0.28825(8) -0.02977(8) 0.0302(4) Uiso 1 1 d .
C70 C 0.38680(17) 0.33026(11) -0.06845(10) 0.0409(6) Uani 1 1 d .
H67 H 0.4136(19) 0.3623(11) -0.0530(11) 0.050(8) Uiso 1 1 d .
H68 H 0.4232(19) 0.3220(10) -0.0982(11) 0.048(8) Uiso 1 1 d .
H69 H 0.331(2) 0.3369(11) -0.0835(12) 0.056(9) Uiso 1 1 d .
C71 C 0.34861(17) 0.24195(11) -0.05672(10) 0.0428(6) Uani 1 1 d .
H70 H 0.3483(19) 0.2112(11) -0.0321(12) 0.052(8) Uiso 1 1 d .
H71 H 0.3850(18) 0.2315(10) -0.0860(11) 0.043(7) Uiso 1 1 d .
H72 H 0.290(2) 0.2489(12) -0.0723(13) 0.069(10) Uiso 1 1 d .
C72 C 0.33140(17) 0.30360(13) 0.01196(11) 0.0465(7) Uani 1 1 d .
H73 H 0.358(2) 0.3366(12) 0.0292(12) 0.057(9) Uiso 1 1 d .
H74 H 0.3314(18) 0.2764(11) 0.0399(11) 0.046(8) Uiso 1 1 d .
H75 H 0.272(2) 0.3100(13) 0.0006(14) 0.074(10) Uiso 1 1 d .
C73 C 0.62773(12) 0.20125(8) 0.14562(7) 0.0230(4) Uani 1 1 d .
H76 H 0.6584(14) 0.2316(8) 0.1487(8) 0.021(5) Uiso 1 1 d .
C74 C 0.57583(12) 0.19455(7) 0.10035(7) 0.0234(4) Uani 1 1 d .
C75 C 0.52384(13) 0.15234(8) 0.09559(8) 0.0289(4) Uani 1 1 d .
H77 H 0.4883(15) 0.1455(8) 0.0642(9) 0.027(6) Uiso 1 1 d .
C76 C 0.52453(14) 0.11877(9) 0.13505(9) 0.0319(5) Uani 1 1 d .
H78 H 0.4879(15) 0.0908(9) 0.1307(9) 0.026(6) Uiso 1 1 d .
C77 C 0.57864(13) 0.12571(8) 0.17949(8) 0.0289(4) Uani 1 1 d .
H79 H 0.5845(14) 0.1020(9) 0.2054(9) 0.026(6) Uiso 1 1 d .
C78 C 0.63144(12) 0.16702(8) 0.18518(7) 0.0242(4) Uani 1 1 d .
C79 C 0.77286(12) 0.19618(7) 0.22678(7) 0.0222(4) Uani 1 1 d .
H80 H 0.7890(15) 0.2044(8) 0.1940(9) 0.027(6) Uiso 1 1 d .
C80 C 0.69331(12) 0.17395(7) 0.23099(7) 0.0241(4) Uani 1 1 d .
C81 C 0.67500(13) 0.15712(8) 0.27889(8) 0.0280(4) Uani 1 1 d .
H81 H 0.6196(16) 0.1418(9) 0.2824(9) 0.030(6) Uiso 1 1 d .
C82 C 0.73436(14) 0.16247(8) 0.32112(8) 0.0293(4) Uani 1 1 d .
H82 H 0.7171(15) 0.1510(9) 0.3542(9) 0.027(6) Uiso 1 1 d .
C83 C 0.81337(13) 0.18433(8) 0.31594(8) 0.0265(4) Uani 1 1 d .
H83 H 0.8558(16) 0.1883(9) 0.3475(10) 0.037(7) Uiso 1 1 d .
C84 C 0.83309(12) 0.20172(7) 0.26858(7) 0.0224(4) Uani 1 1 d .
O7 O 0.87409(8) 0.29515(5) 0.21900(5) 0.0206(3) Uani 1 1 d .
C85 C 0.93967(12) 0.26621(7) 0.24091(7) 0.0194(4) Uani 1 1 d .
C86 C 0.92150(12) 0.22104(7) 0.26386(7) 0.0207(4) Uani 1 1 d .
C87 C 0.98939(12) 0.19192(7) 0.28438(7) 0.0233(4) Uani 1 1 d .
H84 H 0.9740(15) 0.1628(9) 0.3000(9) 0.029(6) Uiso 1 1 d .
C88 C 1.07523(12) 0.20505(7) 0.28352(7) 0.0226(4) Uani 1 1 d .
C89 C 1.09139(12) 0.24967(7) 0.26072(7) 0.0220(4) Uani 1 1 d .
H85 H 1.1528(14) 0.2610(8) 0.2601(8) 0.018(5) Uiso 1 1 d .
C90 C 1.02554(12) 0.28026(7) 0.23891(7) 0.0192(4) Uani 1 1 d .
C91 C 1.14635(13) 0.17052(8) 0.30614(8) 0.0289(4) Uani 1 1 d .
C92 C 1.14161(17) 0.12248(9) 0.27480(12) 0.0438(6) Uani 1 1 d .
H86 H 1.0870(19) 0.1036(11) 0.2782(11) 0.050(8) Uiso 1 1 d .
H87 H 1.189(2) 0.0986(13) 0.2875(13) 0.071(10) Uiso 1 1 d .
H88 H 1.142(2) 0.1306(12) 0.2379(14) 0.066(10) Uiso 1 1 d .
C93 C 1.13359(17) 0.15825(12) 0.36155(10) 0.0455(7) Uani 1 1 d .
H89 H 1.1375(14) 0.1905(9) 0.3798(8) 0.018(5) Uiso 1 1 d .
H90 H 1.076(2) 0.1421(11) 0.3636(11) 0.050(8) Uiso 1 1 d .
H91 H 1.1858(18) 0.1347(11) 0.3745(11) 0.047(8) Uiso 1 1 d .
C94 C 1.23562(14) 0.19270(9) 0.30463(10) 0.0332(5) Uani 1 1 d .
H92 H 1.2823(17) 0.1688(10) 0.3210(10) 0.041(7) Uiso 1 1 d .
H93 H 1.2503(16) 0.1968(9) 0.2709(10) 0.036(7) Uiso 1 1 d .
H94 H 1.2423(17) 0.2235(10) 0.3241(10) 0.039(7) Uiso 1 1 d .
O8 O 0.93978(8) 0.37282(5) 0.25162(5) 0.0229(3) Uani 1 1 d .
C95 C 1.00695(11) 0.37104(7) 0.22259(7) 0.0192(4) Uani 1 1 d .
C96 C 1.05076(12) 0.32715(7) 0.21542(7) 0.0196(4) Uani 1 1 d .
C97 C 1.12593(12) 0.32904(7) 0.19042(7) 0.0196(4) Uani 1 1 d .
H95 H 1.1526(14) 0.2979(8) 0.1841(8) 0.022(5) Uiso 1 1 d .
C98 C 1.15999(12) 0.37276(7) 0.17430(7) 0.0207(4) Uani 1 1 d .
C99 C 1.11390(12) 0.41595(7) 0.18178(8) 0.0237(4) Uani 1 1 d .
H96 H 1.1318(15) 0.4482(9) 0.1693(9) 0.030(6) Uiso 1 1 d .
C100 C 1.03839(12) 0.41507(7) 0.20470(7) 0.0224(4) Uani 1 1 d .
H97 H 1.0108(15) 0.4445(9) 0.2080(8) 0.024(6) Uiso 1 1 d .
C101 C 1.24521(12) 0.37560(7) 0.15031(7) 0.0227(4) Uani 1 1 d .
C102 C 1.28760(14) 0.32525(8) 0.14780(10) 0.0307(5) Uani 1 1 d .
H98 H 1.2538(18) 0.3012(10) 0.1268(11) 0.043(7) Uiso 1 1 d .
H99 H 1.2973(15) 0.3105(9) 0.1828(10) 0.031(6) Uiso 1 1 d .
H100 H 1.3422(16) 0.3276(8) 0.1333(9) 0.027(6) Uiso 1 1 d .
C103 C 1.30656(14) 0.40997(9) 0.18227(10) 0.0325(5) Uani 1 1 d .
H101 H 1.3130(15) 0.3961(9) 0.2159(10) 0.032(6) Uiso 1 1 d .
H102 H 1.2862(17) 0.4443(11) 0.1814(10) 0.039(7) Uiso 1 1 d .
H103 H 1.3602(18) 0.4120(10) 0.1668(10) 0.044(7) Uiso 1 1 d .
C104 C 1.22827(15) 0.39550(9) 0.09581(8) 0.0313(5) Uani 1 1 d .
H104 H 1.2838(17) 0.4008(10) 0.0826(10) 0.040(7) Uiso 1 1 d .
H105 H 1.1945(16) 0.4282(10) 0.0951(10) 0.036(7) Uiso 1 1 d .
H106 H 1.1908(17) 0.3715(10) 0.0747(10) 0.041(7) Uiso 1 1 d .
N1 N 0.6582(2) 0.34161(12) 0.11542(12) 0.0843(11) Uani 1 1 d .
C105 C 0.6024(2) 0.36605(14) 0.10412(13) 0.0654(9) Uani 1 1 d .
C106 C 0.5320(3) 0.3984(2) 0.0888(2) 0.1108(18) Uani 1 1 d .
H107 H 0.5326 0.4262 0.1125 0.166 Uiso 1 1 calc R
H108 H 0.4778 0.3804 0.0890 0.166 Uiso 1 1 calc R
H109 H 0.5375 0.4107 0.0543 0.166 Uiso 1 1 calc R
N2 N 0.96041(12) 0.33277(7) 0.41324(7) 0.0302(4) Uani 1 1 d .
C107 C 0.96327(17) 0.29157(9) 0.37593(9) 0.0394(5) Uani 1 1 d .
H110 H 0.9347 0.3018 0.3428 0.059 Uiso 1 1 calc R
H111 H 0.9339 0.2627 0.3883 0.059 Uiso 1 1 calc R
H112 H 1.0232 0.2831 0.3722 0.059 Uiso 1 1 calc R
C108 C 0.86872(16) 0.34437(10) 0.41959(10) 0.0414(6) Uani 1 1 d .
H113 H 0.8662 0.3714 0.4440 0.062 Uiso 1 1 calc R
H114 H 0.8409 0.3152 0.4323 0.062 Uiso 1 1 calc R
H115 H 0.8390 0.3541 0.3866 0.062 Uiso 1 1 calc R
C109 C 1.00466(18) 0.31715(9) 0.46367(8) 0.0403(6) Uani 1 1 d .
H116 H 1.0025 0.3441 0.4883 0.061 Uiso 1 1 calc R
H117 H 1.0646 0.3091 0.4597 0.061 Uiso 1 1 calc R
H118 H 0.9758 0.2881 0.4760 0.061 Uiso 1 1 calc R
C110 C 1.00090(14) 0.37903(8) 0.39293(8) 0.0317(5) Uani 1 1 d .
H119 H 0.9711 0.3867 0.3589 0.038 Uiso 1 1 calc R
H120 H 0.9905 0.4069 0.4158 0.038 Uiso 1 1 calc R
C111 C 1.09539(14) 0.37605(8) 0.38816(8) 0.0300(4) Uani 1 1 d .
C112 C 1.12571(17) 0.36239(9) 0.34244(9) 0.0386(5) Uani 1 1 d .
H121 H 1.0862 0.3527 0.3145 0.046 Uiso 1 1 calc R
C113 C 1.21239(18) 0.36273(11) 0.33693(11) 0.0483(6) Uani 1 1 d .
H122 H 1.2321 0.3536 0.3053 0.058 Uiso 1 1 calc R
C114 C 1.27035(18) 0.37637(11) 0.37721(12) 0.0521(7) Uani 1 1 d .
H123 H 1.3301 0.3765 0.3735 0.062 Uiso 1 1 calc R
C115 C 1.24143(17) 0.38980(12) 0.42287(11) 0.0507(7) Uani 1 1 d .
H124 H 1.2815 0.3989 0.4508 0.061 Uiso 1 1 calc R
C116 C 1.15443(16) 0.39022(10) 0.42842(9) 0.0397(5) Uani 1 1 d .
H125 H 1.1350 0.4002 0.4598 0.048 Uiso 1 1 calc R
N3 N 0.5367(5) -0.0360(3) 0.1605(3) 0.205(3) Uiso 1 1 d .
C117 C 0.4552(8) -0.0523(4) 0.1512(4) 0.111(3) Uiso 0.50 1 d P
C118 C 0.3574(5) -0.0559(3) 0.1366(3) 0.078(2) Uiso 0.50 1 d P
C119 C 0.5635(8) -0.0146(5) 0.1132(5) 0.126(4) Uiso 0.50 1 d P
C120 C 0.5944(5) -0.0036(3) 0.0536(3) 0.147(2) Uiso 1 1 d .
C121 C 0.6196(7) -0.0208(4) -0.0061(5) 0.111(3) Uiso 0.50 1 d P
N4 N 0.6282(6) -0.0343(4) -0.0477(4) 0.126(3) Uiso 0.50 1 d P
N5 N 0.5044(6) -0.1159(3) 0.0396(3) 0.210(4) Uani 1 1 d .
C122 C 0.4475(4) -0.14013(17) 0.04852(18) 0.0980(15) Uani 1 1 d .
C123 C 0.3788(3) -0.17063(15) 0.05871(14) 0.0783(11) Uani 1 1 d .
C124 C 0.8560(3) 0.48442(14) 0.29219(14) 0.0744(10) Uani 1 1 d .
C126 C 0.8601(3) 0.47885(14) 0.34636(17) 0.0930(15) Uani 1 1 d .
N6 N 0.8632(4) 0.47390(17) 0.38944(17) 0.158(3) Uani 1 1 d .
N8 N 0.9947(2) 0.56734(11) 0.48571(11) 0.0725(8) Uani 1 1 d .
C127 C 1.0560(3) 0.54708(11) 0.47912(12) 0.0622(9) Uani 1 1 d .
C129 C 1.1357(3) 0.52067(15) 0.4726(2) 0.1040(17) Uani 1 1 d .
C131 C 0.2713(12) 0.0631(6) 0.4504(7) 0.166(6) Uiso 0.50 1 d P
C132 C 0.3642(18) 0.0482(9) 0.4696(10) 0.224(9) Uiso 0.50 1 d P
N9 N 0.431(2) 0.0353(13) 0.4838(14) 0.365(16) Uiso 0.50 1 d P

loop_
_atom_site_aniso_label
_atom_site_aniso_U_11
_atom_site_aniso_U_22
_atom_site_aniso_U_33
_atom_site_aniso_U_23
_atom_site_aniso_U_13
_atom_site_aniso_U_12
Na1 0.0302(4) 0.0297(4) 0.0268(4) -0.0058(3) 0.0005(3) 0.0002(3)
B1 0.0172(9) 0.0239(10) 0.0204(9) -0.0010(8) 0.0033(8) 0.0004(8)
B2 0.0186(10) 0.0208(10) 0.0208(9) 0.0007(8) 0.0025(8) -0.0010(8)
O1 0.0176(6) 0.0347(8) 0.0197(6) -0.0018(6) 0.0039(5) -0.0027(5)
C1 0.0178(9) 0.0333(11) 0.0194(8) -0.0026(8) 0.0065(7) -0.0008(7)
C2 0.0208(9) 0.0373(12) 0.0226(9) 0.0029(8) 0.0048(8) 0.0024(8)
C3 0.0249(10) 0.0376(12) 0.0285(10) 0.0059(9) 0.0076(8) -0.0002(9)
C4 0.0183(9) 0.0382(12) 0.0309(10) 0.0040(9) 0.0081(8) -0.0003(8)
C5 0.0202(9) 0.0343(11) 0.0313(10) 0.0029(9) 0.0052(8) 0.0031(8)
C6 0.0209(9) 0.0286(10) 0.0236(9) -0.0001(8) 0.0060(7) 0.0016(7)
C7 0.0179(10) 0.0443(14) 0.0503(14) 0.0104(11) 0.0076(9) 0.0001(9)
C8 0.0261(12) 0.070(2) 0.085(2) 0.0339(17) 0.0107(13) -0.0093(12)
C9 0.0242(12) 0.0528(17) 0.0672(18) -0.0069(14) 0.0013(12) -0.0048(11)
C10 0.0237(12) 0.0616(19) 0.068(2) -0.0008(16) 0.0170(12) 0.0028(12)
O2 0.0215(6) 0.0212(6) 0.0206(6) -0.0004(5) 0.0049(5) 0.0045(5)
C11 0.0202(9) 0.0226(9) 0.0210(9) -0.0034(7) 0.0020(7) 0.0025(7)
C12 0.0207(9) 0.0258(10) 0.0253(9) -0.0011(8) 0.0035(7) 0.0006(7)
C13 0.0232(10) 0.0312(11) 0.0350(11) -0.0027(9) 0.0095(9) 0.0028(8)
C14 0.0237(10) 0.0256(10) 0.0403(12) -0.0037(9) 0.0067(9) 0.0048(8)
C15 0.0289(10) 0.0227(10) 0.0355(11) -0.0008(9) 0.0066(9) 0.0029(8)
C16 0.0226(9) 0.0217(9) 0.0251(9) -0.0026(7) 0.0041(7) 0.0011(7)
C17 0.0284(11) 0.0288(12) 0.0652(16) -0.0010(11) 0.0148(11) 0.0079(9)
C18 0.056(2) 0.057(2) 0.106(3) -0.040(2) 0.007(2) 0.0215(17)
C19 0.0275(13) 0.0427(16) 0.103(3) 0.0071(18) 0.0153(15) 0.0127(11)
C20 0.063(2) 0.0468(18) 0.114(3) 0.032(2) 0.040(2) 0.0330(17)
C21 0.0224(9) 0.0178(9) 0.0224(9) 0.0016(7) 0.0023(7) -0.0002(7)
C22 0.0221(9) 0.0226(9) 0.0246(9) 0.0019(7) 0.0036(7) 0.0018(7)
C23 0.0325(11) 0.0204(10) 0.0382(11) -0.0042(9) 0.0102(9) 0.0012(8)
C24 0.0337(11) 0.0194(10) 0.0436(12) -0.0028(9) 0.0113(9) -0.0049(8)
C25 0.0268(10) 0.0210(10) 0.0328(10) 0.0000(8) 0.0093(8) -0.0026(8)
C26 0.0238(9) 0.0185(9) 0.0193(8) 0.0017(7) 0.0027(7) 0.0000(7)
C27 0.0189(9) 0.0212(9) 0.0195(8) -0.0014(7) 0.0038(7) -0.0033(7)
C28 0.0185(8) 0.0205(9) 0.0213(8) -0.0002(7) 0.0015(7) -0.0004(7)
C29 0.0258(10) 0.0205(9) 0.0228(9) 0.0016(7) 0.0041(7) -0.0042(7)
C30 0.0242(9) 0.0277(10) 0.0214(9) -0.0017(8) 0.0078(8) -0.0047(8)
C31 0.0215(9) 0.0237(10) 0.0244(9) -0.0046(8) 0.0071(7) -0.0018(7)
C32 0.0175(8) 0.0193(9) 0.0219(9) -0.0007(7) 0.0019(7) -0.0025(7)
O3 0.0167(6) 0.0192(6) 0.0235(6) -0.0016(5) 0.0022(5) 0.0002(5)
C33 0.0173(8) 0.0203(9) 0.0188(8) -0.0017(7) 0.0023(7) 0.0003(7)
C34 0.0198(9) 0.0184(9) 0.0198(8) -0.0024(7) 0.0036(7) -0.0018(7)
C35 0.0170(9) 0.0229(9) 0.0261(9) -0.0015(7) 0.0040(7) -0.0031(7)
C36 0.0179(9) 0.0247(10) 0.0254(9) -0.0016(8) 0.0036(7) 0.0012(7)
C37 0.0237(10) 0.0212(10) 0.0272(10) 0.0019(8) 0.0020(8) -0.0012(7)
C38 0.0183(9) 0.0228(9) 0.0231(9) -0.0005(7) 0.0034(7) -0.0020(7)
C39 0.0200(9) 0.0250(10) 0.0352(11) 0.0013(8) 0.0019(8) 0.0020(7)
C40 0.0403(15) 0.0525(18) 0.065(2) -0.0108(15) -0.0211(14) 0.0103(13)
C41 0.0387(15) 0.085(2) 0.0595(18) 0.0162(17) 0.0225(14) 0.0282(16)
C42 0.0301(13) 0.0307(13) 0.098(3) 0.0054(15) 0.0043(15) 0.0086(10)
O4 0.0262(7) 0.0196(7) 0.0230(6) -0.0002(5) 0.0008(5) -0.0012(5)
C43 0.0225(9) 0.0180(9) 0.0252(9) -0.0008(7) 0.0032(7) 0.0009(7)
C44 0.0206(9) 0.0188(9) 0.0286(10) 0.0013(7) 0.0055(7) -0.0013(7)
C45 0.0229(10) 0.0255(10) 0.0306(10) 0.0038(8) 0.0027(8) -0.0004(8)
C46 0.0276(10) 0.0213(10) 0.0347(11) 0.0052(8) 0.0066(8) -0.0011(8)
C47 0.0256(10) 0.0217(10) 0.0403(12) 0.0016(8) 0.0065(9) -0.0040(8)
C48 0.0234(10) 0.0215(10) 0.0359(11) -0.0008(8) 0.0010(8) -0.0028(8)
C49 0.0377(12) 0.0264(11) 0.0396(12) 0.0118(9) 0.0027(10) -0.0058(9)
C50 0.054(2) 0.173(5) 0.142(4) 0.130(4) 0.006(2) -0.018(3)
C51 0.114(3) 0.0408(17) 0.0400(15) 0.0161(13) -0.0160(17) -0.0239(18)
C52 0.187(6) 0.0354(18) 0.051(2) 0.0076(15) -0.012(3) 0.035(3)
O5 0.0260(7) 0.0251(7) 0.0196(6) 0.0010(5) 0.0048(5) 0.0005(5)
C53 0.0245(9) 0.0275(10) 0.0172(8) 0.0040(7) 0.0002(7) -0.0032(8)
C54 0.0236(10) 0.0443(13) 0.0236(10) 0.0087(9) -0.0005(8) -0.0086(9)
C55 0.0333(12) 0.0500(15) 0.0331(11) 0.0212(11) -0.0078(9) -0.0178(11)
C56 0.0390(13) 0.0327(12) 0.0447(13) 0.0199(10) -0.0168(10) -0.0126(10)
C57 0.0300(11) 0.0278(11) 0.0389(12) 0.0092(9) -0.0082(9) -0.0042(9)
C58 0.0236(9) 0.0265(10) 0.0222(9) 0.0045(8) -0.0010(7) -0.0034(8)
C59 0.0549(17) 0.0347(14) 0.0685(18) 0.0282(13) -0.0244(14) -0.0180(12)
C60 0.074(2) 0.0380(15) 0.0460(16) 0.0144(12) -0.0089(14) -0.0103(14)
C61 0.183(5) 0.0416(17) 0.0457(17) 0.0239(14) -0.035(2) -0.040(2)
C62 0.059(2) 0.042(2) 0.256(8) 0.066(3) -0.043(4) -0.0059(18)
O6 0.0162(6) 0.0250(7) 0.0196(6) 0.0014(5) 0.0017(5) -0.0009(5)
C63 0.0169(8) 0.0233(9) 0.0204(8) -0.0019(7) 0.0011(7) -0.0006(7)
C64 0.0211(9) 0.0216(9) 0.0238(9) 0.0008(7) 0.0022(7) -0.0012(7)
C65 0.0240(10) 0.0257(10) 0.0223(9) 0.0023(8) 0.0000(7) 0.0017(8)
C66 0.0220(9) 0.0312(11) 0.0227(9) -0.0020(8) 0.0002(7) 0.0027(8)
C67 0.0192(9) 0.0339(11) 0.0242(9) 0.0011(8) 0.0030(7) -0.0032(8)
C68 0.0204(9) 0.0259(10) 0.0218(9) 0.0008(7) 0.0021(7) -0.0023(7)
C70 0.0296(12) 0.0516(16) 0.0396(13) 0.0096(11) -0.0057(10) 0.0086(11)
C71 0.0283(12) 0.0596(17) 0.0385(13) -0.0036(12) -0.0068(10) -0.0066(11)
C72 0.0260(12) 0.073(2) 0.0413(14) 0.0005(14) 0.0054(10) 0.0154(12)
C73 0.0173(9) 0.0259(10) 0.0261(9) 0.0022(8) 0.0039(7) -0.0044(7)
C74 0.0165(8) 0.0296(10) 0.0246(9) 0.0031(8) 0.0044(7) -0.0020(7)
C75 0.0218(10) 0.0370(12) 0.0276(10) 0.0020(9) 0.0002(8) -0.0070(8)
C76 0.0250(10) 0.0348(12) 0.0354(11) 0.0051(9) 0.0011(8) -0.0126(9)
C77 0.0234(10) 0.0319(11) 0.0316(10) 0.0094(9) 0.0032(8) -0.0059(8)
C78 0.0179(9) 0.0309(10) 0.0239(9) 0.0023(8) 0.0033(7) -0.0041(7)
C79 0.0207(9) 0.0236(10) 0.0229(9) 0.0046(7) 0.0050(7) -0.0015(7)
C80 0.0203(9) 0.0265(10) 0.0254(9) 0.0046(8) 0.0028(7) -0.0025(7)
C81 0.0219(10) 0.0332(11) 0.0296(10) 0.0071(8) 0.0054(8) -0.0066(8)
C82 0.0289(11) 0.0358(12) 0.0238(10) 0.0079(8) 0.0052(8) -0.0054(9)
C83 0.0253(10) 0.0302(11) 0.0238(9) 0.0040(8) 0.0014(8) -0.0032(8)
C84 0.0189(9) 0.0230(9) 0.0255(9) 0.0031(7) 0.0031(7) -0.0025(7)
O7 0.0178(6) 0.0215(7) 0.0222(6) 0.0006(5) -0.0004(5) 0.0004(5)
C85 0.0188(9) 0.0216(9) 0.0178(8) -0.0011(7) 0.0006(7) -0.0008(7)
C86 0.0194(9) 0.0239(9) 0.0188(8) 0.0010(7) 0.0018(7) -0.0036(7)
C87 0.0219(9) 0.0231(10) 0.0246(9) 0.0055(8) 0.0005(7) -0.0040(7)
C88 0.0212(9) 0.0243(10) 0.0221(9) 0.0045(7) 0.0003(7) -0.0009(7)
C89 0.0181(9) 0.0241(10) 0.0239(9) 0.0031(7) 0.0022(7) -0.0023(7)
C90 0.0189(9) 0.0193(9) 0.0199(8) 0.0011(7) 0.0038(7) -0.0019(7)
C91 0.0194(9) 0.0341(11) 0.0324(10) 0.0136(9) -0.0009(8) -0.0013(8)
C92 0.0349(13) 0.0287(12) 0.0670(18) 0.0076(12) 0.0008(12) 0.0027(10)
C93 0.0321(13) 0.0660(19) 0.0376(13) 0.0219(13) -0.0009(10) -0.0027(12)
C94 0.0207(10) 0.0395(13) 0.0390(12) 0.0134(10) 0.0003(9) -0.0014(9)
O8 0.0180(6) 0.0251(7) 0.0265(7) -0.0067(5) 0.0066(5) -0.0023(5)
C95 0.0163(8) 0.0210(9) 0.0202(8) -0.0028(7) 0.0014(7) -0.0018(7)
C96 0.0196(9) 0.0194(9) 0.0195(8) 0.0001(7) 0.0007(7) -0.0019(7)
C97 0.0184(9) 0.0196(9) 0.0209(8) 0.0008(7) 0.0023(7) 0.0012(7)
C98 0.0182(9) 0.0215(9) 0.0223(9) 0.0018(7) 0.0017(7) -0.0012(7)
C99 0.0235(9) 0.0183(9) 0.0294(10) 0.0018(7) 0.0035(8) -0.0028(7)
C100 0.0205(9) 0.0180(9) 0.0285(10) -0.0022(7) 0.0014(7) 0.0021(7)
C101 0.0200(9) 0.0225(9) 0.0263(9) 0.0018(7) 0.0053(7) -0.0023(7)
C102 0.0253(10) 0.0272(11) 0.0413(12) 0.0024(9) 0.0120(9) 0.0022(8)
C103 0.0233(10) 0.0346(13) 0.0400(13) -0.0034(10) 0.0055(9) -0.0071(9)
C104 0.0327(11) 0.0322(12) 0.0301(11) 0.0057(9) 0.0089(9) -0.0018(9)
N1 0.0695(19) 0.090(2) 0.085(2) -0.0563(18) -0.0350(16) 0.0364(17)
C105 0.0525(18) 0.076(2) 0.0639(19) -0.0377(17) -0.0134(15) 0.0160(16)
C106 0.075(3) 0.131(4) 0.120(4) -0.039(3) -0.019(3) 0.047(3)
N2 0.0367(10) 0.0298(9) 0.0234(8) 0.0030(7) -0.0007(7) -0.0038(8)
C107 0.0520(15) 0.0333(12) 0.0323(11) -0.0061(9) 0.0014(10) -0.0067(11)
C108 0.0378(13) 0.0473(14) 0.0396(13) 0.0055(11) 0.0069(10) -0.0058(11)
C109 0.0574(16) 0.0360(13) 0.0254(10) 0.0072(9) -0.0066(10) -0.0025(11)
C110 0.0359(12) 0.0281(11) 0.0307(11) 0.0054(9) 0.0016(9) -0.0015(9)
C111 0.0343(11) 0.0257(10) 0.0297(10) 0.0027(8) 0.0028(9) 0.0006(8)
C112 0.0442(14) 0.0406(13) 0.0308(11) -0.0002(10) 0.0030(10) 0.0008(11)
C113 0.0493(15) 0.0535(16) 0.0442(14) -0.0030(12) 0.0158(12) 0.0059(13)
C114 0.0362(14) 0.0579(18) 0.0636(18) -0.0007(14) 0.0121(13) 0.0069(12)
C115 0.0381(14) 0.0626(18) 0.0498(15) -0.0062(13) -0.0032(12) -0.0031(12)
C116 0.0417(13) 0.0431(14) 0.0338(12) -0.0070(10) 0.0019(10) -0.0051(11)
N5 0.289(9) 0.171(6) 0.190(6) -0.098(5) 0.119(6) -0.138(6)
C122 0.143(4) 0.071(3) 0.084(3) -0.034(2) 0.035(3) -0.037(3)
C123 0.102(3) 0.073(2) 0.061(2) -0.0120(18) 0.015(2) -0.022(2)
C124 0.085(3) 0.067(2) 0.068(2) -0.0189(18) -0.0094(19) 0.0037(19)
C126 0.142(4) 0.057(2) 0.074(3) -0.0151(19) -0.016(3) 0.055(2)
N6 0.286(7) 0.108(3) 0.076(3) -0.002(2) -0.004(3) 0.114(4)
N8 0.107(3) 0.0485(16) 0.0647(18) 0.0017(13) 0.0224(17) 0.0002(16)
C127 0.104(3) 0.0344(15) 0.0535(17) -0.0031(13) 0.0340(18) -0.0113(17)
C129 0.121(4) 0.064(2) 0.143(4) 0.005(3) 0.089(3) 0.002(2)

loop_
_atom_type_symbol
_atom_type_description
_atom_type_scat_dispersion_real
_atom_type_scat_dispersion_imag
_atom_type_scat_source
C C 0.0033 0.0016 'International Tables Vol C Tables 4.2.6.8 and 6.1.1.4'
H H 0.0000 0.0000 'International Tables Vol C Tables 4.2.6.8 and 6.1.1.4'
B B 0.0013 0.0007 'International Tables Vol C Tables 4.2.6.8 and 6.1.1.4'
N N 0.0061 0.0033 'International Tables Vol C Tables 4.2.6.8 and 6.1.1.4'
O O 0.0106 0.0060 'International Tables Vol C Tables 4.2.6.8 and 6.1.1.4'
Na Na 0.0362 0.0249 'International Tables Vol C Tables 4.2.6.8 and 6.1.1.4'

loop_
_geom_angle_atom_site_label_1
_geom_angle_atom_site_label_2
_geom_angle_atom_site_label_3
_geom_angle
O7 Na1 O6 146.68(6)
O7 Na1 O3 107.34(5)
O6 Na1 O3 57.15(5)
O7 Na1 O2 56.59(5)
O6 Na1 O2 154.06(6)
O3 Na1 O2 141.37(6)
O7 Na1 N1 125.54(8)
O6 Na1 N1 77.40(7)
O3 Na1 N1 127.06(8)
O2 Na1 N1 76.94(7)
O7 Na1 B2 131.47(6)
O6 Na1 B2 28.52(5)
O3 Na1 B2 28.73(5)
O2 Na1 B2 161.50(6)
N1 Na1 B2 101.70(8)
O7 Na1 B1 28.39(5)
O6 Na1 B1 169.41(6)
O3 Na1 B1 128.45(6)
O2 Na1 B1 28.22(5)
N1 Na1 B1 101.18(7)
B2 Na1 B1 156.73(6)
O8 B1 O1 102.10(15)
O8 B1 O2 113.97(16)
O1 B1 O2 112.78(15)
O8 B1 O7 113.95(15)
O1 B1 O7 114.37(16)
O2 B1 O7 100.24(14)
O8 B1 Na1 131.06(12)
O1 B1 Na1 126.83(12)
O2 B1 Na1 50.59(8)
O7 B1 Na1 49.70(8)
O4 B2 O5 102.90(15)
O4 B2 O6 113.77(16)
O5 B2 O6 113.29(15)
O4 B2 O3 113.41(15)
O5 B2 O3 113.36(15)
O6 B2 O3 100.60(14)
O4 B2 Na1 132.73(12)
O5 B2 Na1 124.36(13)
O6 B2 Na1 50.22(8)
O3 B2 Na1 50.60(8)
C1 O1 B1 118.47(14)
O1 C1 C2 118.74(17)
O1 C1 C6 121.21(18)
C2 C1 C6 119.93(18)
C1 C2 C3 120.87(19)
C1 C2 H1 121.6(13)
C3 C2 H1 117.5(13)
C2 C3 C4 120.9(2)
C2 C3 H2 115.9(15)
C4 C3 H2 123.1(15)
C5 C4 C3 117.28(19)
C5 C4 C7 120.60(19)
C3 C4 C7 122.10(19)
C4 C5 C6 122.90(19)
C4 C5 H3 119.0(14)
C6 C5 H3 118.1(14)
C5 C6 C1 117.87(18)
C5 C6 C12 121.18(18)
C1 C6 C12 120.87(17)
C10 C7 C9 109.9(2)
C10 C7 C4 110.4(2)
C9 C7 C4 108.9(2)
C10 C7 C8 108.0(2)
C9 C7 C8 108.1(2)
C4 C7 C8 111.51(19)
C7 C8 H126 109.5
C7 C8 H127 109.5
H126 C8 H127 109.5
C7 C8 H128 109.5
H126 C8 H128 109.5
H127 C8 H128 109.5
C7 C9 H7 108.9(19)
C7 C9 H8 112.7(18)
H7 C9 H8 110(3)
C7 C9 H9 110.9(19)
H7 C9 H9 110(3)
H8 C9 H9 104(3)
C7 C10 H10 111.9(18)
C7 C10 H11 109.4(19)
H10 C10 H11 110(3)
C7 C10 H12 108.1(19)
H10 C10 H12 114(3)
H11 C10 H12 104(3)
C11 O2 B1 122.36(14)
C11 O2 Na1 129.54(11)
B1 O2 Na1 101.19(11)
O2 C11 C12 120.16(17)
O2 C11 C16 120.31(17)
C12 C11 C16 119.40(17)
C13 C12 C11 119.44(19)
C13 C12 C6 119.49(18)
C11 C12 C6 121.07(17)
C14 C13 C12 122.71(19)
C14 C13 H13 121.7(16)
C12 C13 H13 115.6(16)
C15 C14 C13 116.53(19)
C15 C14 C17 121.8(2)
C13 C14 C17 121.54(19)
C14 C15 C16 123.2(2)
C14 C15 H14 119.0(14)
C16 C15 H14 117.7(14)
C11 C16 C15 118.69(18)
C11 C16 C22 123.04(17)
C15 C16 C22 118.24(18)
C19 C17 C20 107.9(3)
C19 C17 C14 111.3(2)
C20 C17 C14 111.9(2)
C19 C17 C18 109.6(3)
C20 C17 C18 108.1(3)
C14 C17 C18 107.8(2)
C17 C18 H15 112(3)
C17 C18 H16 108(2)
H15 C18 H16 101(3)
C17 C18 H17 108(2)
H15 C18 H17 113(3)
H16 C18 H17 114(3)
C17 C19 H18 108(2)
C17 C19 H19 108(2)
H18 C19 H19 100(3)
C17 C19 H20 101(2)
H18 C19 H20 122(3)
H19 C19 H20 117(3)
C17 C20 H21 108(2)
C17 C20 H22 114(2)
H21 C20 H22 111(3)
C17 C20 H23 109(2)
H21 C20 H23 106(3)
H22 C20 H23 109(3)
C22 C21 C26 122.00(18)
C22 C21 H24 119.0(13)
C26 C21 H24 119.0(13)
C21 C22 C23 118.01(18)
C21 C22 C16 122.61(18)
C23 C22 C16 119.38(18)
C24 C23 C22 120.93(19)
C24 C23 H25 122.1(13)
C22 C23 H25 116.9(13)
C23 C24 C25 120.28(19)
C23 C24 H26 121.1(15)
C25 C24 H26 118.5(15)
C24 C25 C26 120.04(19)
C24 C25 H27 121.1(14)
C26 C25 H27 118.8(14)
C25 C26 C21 118.65(18)
C25 C26 C28 120.50(17)
C21 C26 C28 120.73(17)
C32 C27 C28 121.71(17)
C32 C27 H28 120.0(13)
C28 C27 H28 118.3(13)
C27 C28 C29 118.78(17)
C27 C28 C26 119.93(16)
C29 C28 C26 121.23(17)
C30 C29 C28 120.46(18)
C30 C29 H29 120.2(13)
C28 C29 H29 119.4(13)
C31 C30 C29 120.05(18)
C31 C30 H30 116.3(15)
C29 C30 H30 123.6(15)
C30 C31 C32 120.96(18)
C30 C31 H31 120.4(13)
C32 C31 H31 118.6(13)
C27 C32 C31 118.04(17)
C27 C32 C34 122.41(16)
C31 C32 C34 119.43(17)
C33 O3 B2 121.11(14)
C33 O3 Na1 134.35(11)
B2 O3 Na1 100.67(10)
O3 C33 C38 120.25(16)
O3 C33 C34 120.70(16)
C38 C33 C34 119.02(17)
C35 C34 C33 119.18(17)
C35 C34 C32 116.95(16)
C33 C34 C32 123.84(16)
C36 C35 C34 123.20(17)
C36 C35 H32 120.1(13)
C34 C35 H32 116.6(13)
C35 C36 C37 116.26(17)
C35 C36 C39 121.12(17)
C37 C36 C39 122.62(18)
C36 C37 C38 122.80(18)
C36 C37 H33 116.8(15)
C38 C37 H33 120.4(15)
C33 C38 C37 119.53(17)
C33 C38 C44 122.52(17)
C37 C38 C44 117.91(17)
C40 C39 C42 107.9(2)
C40 C39 C41 108.9(3)
C42 C39 C41 108.3(3)
C40 C39 C36 109.69(19)
C42 C39 C36 112.37(18)
C41 C39 C36 109.63(18)
C39 C40 H34 109.6(19)
C39 C40 H35 106(2)
H34 C40 H35 108(3)
C39 C40 H36 103(2)
H34 C40 H36 108(3)
H35 C40 H36 122(3)
C39 C41 H37 109(2)
C39 C41 H38 104(3)
H37 C41 H38 101(3)
C39 C41 H39 105(2)
H37 C41 H39 111(3)
H38 C41 H39 126(4)
C39 C42 H40 110.6(19)
C39 C42 H41 103.2(19)
H40 C42 H41 105(3)
C39 C42 H42 108.4(18)
H40 C42 H42 112(3)
H41 C42 H42 117(3)
C43 O4 B2 119.53(15)
O4 C43 C48 119.18(17)
O4 C43 C44 121.49(17)
C48 C43 C44 119.12(18)
C45 C44 C43 118.60(18)
C45 C44 C38 120.50(17)
C43 C44 C38 120.66(17)
C46 C45 C44 123.19(19)
C46 C45 H43 118.0(16)
C44 C45 H43 118.6(16)
C45 C46 C47 116.92(19)
C45 C46 C49 121.83(19)
C47 C46 C49 121.12(18)
C48 C47 C46 121.18(19)
C48 C47 H44 117.5(14)
C46 C47 H44 121.3(14)
C47 C48 C43 120.96(19)
C47 C48 H45 119.3(14)
C43 C48 H45 119.7(14)
C52 C49 C51 110.4(3)
C52 C49 C50 108.3(4)
C51 C49 C50 106.3(3)
C52 C49 C46 108.2(2)
C51 C49 C46 112.5(2)
C50 C49 C46 111.1(2)
C49 C50 H129 109.5
C49 C50 H130 109.5
H129 C50 H130 109.5
C49 C50 H131 109.5
H129 C50 H131 109.5
H130 C50 H131 109.5
C49 C51 H48 110.3(18)
C49 C51 H49 113(2)
H48 C51 H49 108(3)
C49 C51 H50 112(3)
H48 C51 H50 112(3)
H49 C51 H50 101(3)
C49 C52 H51 111(2)
C49 C52 H52 102(3)
H51 C52 H52 97(4)
C49 C52 H53 109(2)
H51 C52 H53 108(3)
H52 C52 H53 128(4)
C53 O5 B2 119.96(15)
O5 C53 C54 118.93(19)
O5 C53 C58 121.77(17)
C54 C53 C58 119.13(19)
C55 C54 C53 121.1(2)
C55 C54 H54 121.1(14)
C53 C54 H54 117.8(14)
C54 C55 C56 121.3(2)
C54 C55 H55 119.9(16)
C56 C55 H55 118.7(16)
C57 C56 C55 117.2(2)
C57 C56 C59 122.3(2)
C55 C56 C59 120.4(2)
C56 C57 C58 122.8(2)
C56 C57 H56 119.3(13)
C58 C57 H56 117.8(13)
C53 C58 C57 118.38(19)
C53 C58 C64 122.30(18)
C57 C58 C64 119.28(19)
C62 C59 C60 108.5(4)
C62 C59 C56 112.4(2)
C60 C59 C56 108.4(2)
C62 C59 C61 110.0(4)
C60 C59 C61 108.2(2)
C56 C59 C61 109.3(3)
C59 C60 H57 114(2)
C59 C60 H58 112.9(17)
H57 C60 H58 108(3)
C59 C60 H59 113(2)
H57 C60 H59 99(3)
H58 C60 H59 108(3)
C59 C61 H132 109.5
C59 C61 H133 109.5
H132 C61 H133 109.5
C59 C61 H134 109.5
H132 C61 H134 109.5
H133 C61 H134 109.5
C59 C62 H62 107(3)
C59 C62 H63 131(5)
H62 C62 H63 115(6)
C59 C62 H64 96(3)
H62 C62 H64 101(4)
H63 C62 H64 100(6)
C63 O6 B2 123.02(14)
C63 O6 Na1 128.72(11)
B2 O6 Na1 101.26(10)
O6 C63 C64 120.05(16)
O6 C63 C68 120.27(16)
C64 C63 C68 119.48(17)
C63 C64 C65 119.47(18)
C63 C64 C58 121.85(17)
C65 C64 C58 118.62(17)
C66 C65 C64 122.73(18)
C66 C65 H65 120.4(14)
C64 C65 H65 116.8(14)
C65 C66 C67 116.34(18)
C65 C66 C69 123.25(18)
C67 C66 C69 120.40(18)
C66 C67 C68 123.46(19)
C66 C67 H66 120.1(14)
C68 C67 H66 116.4(14)
C67 C68 C63 118.49(18)
C67 C68 C74 117.62(17)
C63 C68 C74 123.88(17)
C70 C69 C66 112.04(19)
C70 C69 C72 108.0(2)
C66 C69 C72 109.55(18)
C70 C69 C71 109.0(2)
C66 C69 C71 109.31(19)
C72 C69 C71 108.9(2)
C69 C70 H67 112.9(16)
C69 C70 H68 112.0(16)
H67 C70 H68 104(2)
C69 C70 H69 111.5(19)
H67 C70 H69 109(2)
H68 C70 H69 106(2)
C69 C71 H70 112.8(16)
C69 C71 H71 110.1(15)
H70 C71 H71 106(2)
C69 C71 H72 110(2)
H70 C71 H72 110(3)
H71 C71 H72 107(2)
C69 C72 H73 107.9(17)
C69 C72 H74 110.8(16)
H73 C72 H74 109(2)
C69 C72 H75 115(2)
H73 C72 H75 108(3)
H74 C72 H75 106(3)
C74 C73 C78 122.22(18)
C74 C73 H76 115.7(13)
C78 C73 H76 122.0(13)
C73 C74 C75 117.96(18)
C73 C74 C68 122.13(17)
C75 C74 C68 119.88(17)
C76 C75 C74 120.66(19)
C76 C75 H77 118.5(14)
C74 C75 H77 120.9(14)
C75 C76 C77 120.2(2)
C75 C76 H78 118.5(14)
C77 C76 H78 121.3(14)
C76 C77 C78 120.40(19)
C76 C77 H79 121.9(14)
C78 C77 H79 117.5(14)
C77 C78 C73 118.46(18)
C77 C78 C80 121.50(18)
C73 C78 C80 119.99(17)
C84 C79 C80 121.66(18)
C84 C79 H80 118.4(14)
C80 C79 H80 119.6(14)
C81 C80 C79 118.49(18)
C81 C80 C78 121.16(17)
C79 C80 C78 120.32(17)
C82 C81 C80 120.63(19)
C82 C81 H81 120.1(14)
C80 C81 H81 119.2(14)
C81 C82 C83 119.87(19)
C81 C82 H82 117.1(13)
C83 C82 H82 123.0(13)
C82 C83 C84 120.64(18)
C82 C83 H83 118.7(15)
C84 C83 H83 120.7(15)
C79 C84 C83 118.69(18)
C79 C84 C86 122.27(17)
C83 C84 C86 118.75(17)
C85 O7 B1 121.11(14)
C85 O7 Na1 133.85(11)
B1 O7 Na1 101.91(10)
O7 C85 C90 120.50(16)
O7 C85 C86 120.25(16)
C90 C85 C86 119.19(17)
C87 C86 C85 118.85(17)
C87 C86 C84 116.49(17)
C85 C86 C84 124.65(17)
C86 C87 C88 123.36(18)
C86 C87 H84 115.6(15)
C88 C87 H84 121.0(15)
C89 C88 C87 116.66(17)
C89 C88 C91 123.14(17)
C87 C88 C91 120.19(17)
C88 C89 C90 122.45(17)
C88 C89 H85 119.1(12)
C90 C89 H85 118.4(12)
C89 C90 C85 119.47(17)
C89 C90 C96 117.58(16)
C85 C90 C96 122.94(16)
C94 C91 C93 108.55(19)
C94 C91 C88 112.40(17)
C93 C91 C88 110.24(19)
C94 C91 C92 108.4(2)
C93 C91 C92 108.9(2)
C88 C91 C92 108.37(18)
C91 C92 H86 112.3(17)
C91 C92 H87 112(2)
H86 C92 H87 104(3)
C91 C92 H88 109.3(19)
H86 C92 H88 107(3)
H87 C92 H88 113(3)
C91 C93 H89 105.2(13)
C91 C93 H90 110.3(16)
H89 C93 H90 112(2)
C91 C93 H91 105.5(15)
H89 C93 H91 111(2)
H90 C93 H91 113(2)
C91 C94 H92 110.6(15)
C91 C94 H93 112.3(16)
H92 C94 H93 104(2)
C91 C94 H94 111.9(16)
H92 C94 H94 106(2)
H93 C94 H94 111(2)
C95 O8 B1 121.65(14)
O8 C95 C100 118.61(16)
O8 C95 C96 121.55(17)
C100 C95 C96 119.42(17)
C95 C96 C97 118.52(17)
C95 C96 C90 121.32(17)
C97 C96 C90 119.75(16)
C98 C97 C96 122.75(17)
C98 C97 H95 120.8(13)
C96 C97 H95 116.5(13)
C97 C98 C99 117.03(17)
C97 C98 C101 123.14(17)
C99 C98 C101 119.82(17)
C100 C99 C98 121.51(18)
C100 C99 H96 116.5(14)
C98 C99 H96 121.9(14)
C99 C100 C95 120.68(18)
C99 C100 H97 117.3(14)
C95 C100 H97 122.0(14)
C102 C101 C103 108.58(18)
C102 C101 C104 108.11(18)
C103 C101 C104 109.97(18)
C102 C101 C98 111.92(16)
C103 C101 C98 109.13(17)
C104 C101 C98 109.12(16)
C101 C102 H98 114.2(16)
C101 C102 H99 110.2(14)
H98 C102 H99 106(2)
C101 C102 H100 111.1(14)
H98 C102 H100 106(2)
H99 C102 H100 109(2)
C101 C103 H101 105.8(15)
C101 C103 H102 112.4(15)
H101 C103 H102 113(2)
C101 C103 H103 109.0(16)
H101 C103 H103 113(2)
H102 C103 H103 103(2)
C101 C104 H104 107.9(15)
C101 C104 H105 111.2(14)
H104 C104 H105 110(2)
C101 C104 H106 109.0(15)
H104 C104 H106 113(2)
H105 C104 H106 106(2)
C105 N1 Na1 172.8(4)
N1 C105 C106 178.4(6)
C105 C106 H107 109.5
C105 C106 H108 109.5
H107 C106 H108 109.5
C105 C106 H109 109.5
H107 C106 H109 109.5
H108 C106 H109 109.5
C107 N2 C108 108.89(18)
C107 N2 C109 109.31(18)
C108 N2 C109 108.94(19)
C107 N2 C110 110.15(17)
C108 N2 C110 107.64(17)
C109 N2 C110 111.86(17)
N2 C107 H110 109.5
N2 C107 H111 109.5
H110 C107 H111 109.5
N2 C107 H112 109.5
H110 C107 H112 109.5
H111 C107 H112 109.5
N2 C108 H113 109.5
N2 C108 H114 109.5
H113 C108 H114 109.5
N2 C108 H115 109.5
H113 C108 H115 109.5
H114 C108 H115 109.5
N2 C109 H116 109.5
N2 C109 H117 109.5
H116 C109 H117 109.5
N2 C109 H118 109.5
H116 C109 H118 109.5
H117 C109 H118 109.5
C111 C110 N2 115.63(18)
C111 C110 H119 108.4
N2 C110 H119 108.4
C111 C110 H120 108.4
N2 C110 H120 108.4
H119 C110 H120 107.4
C112 C111 C116 118.5(2)
C112 C111 C110 120.8(2)
C116 C111 C110 120.5(2)
C113 C112 C111 121.0(2)
C113 C112 H121 119.5
C111 C112 H121 119.5
C114 C113 C112 120.0(2)
C114 C113 H122 120.0
C112 C113 H122 120.0
C115 C114 C113 119.8(3)
C115 C114 H123 120.1
C113 C114 H123 120.1
C114 C115 C116 120.5(3)
C114 C115 H124 119.8
C116 C115 H124 119.8
C115 C116 C111 120.2(2)
C115 C116 H125 119.9
C111 C116 H125 119.9
C117 N3 C119 108.8(9)
N3 C117 C118 164.1(11)
N3 C119 C120 166.7(10)
C119 C120 C121 154.1(8)
N4 C121 C120 173.0(12)
N5 C122 C123 178.7(6)
N6 C126 C124 179.3(6)
N8 C127 C129 177.9(4)
N9 C132 C131 177(3)

loop_
_geom_bond_atom_site_label_1
_geom_bond_atom_site_label_2
_geom_bond_distance
Na1 O7 2.3902(15)
Na1 O6 2.3928(15)
Na1 O3 2.4010(15)
Na1 O2 2.4150(15)
Na1 N1 2.465(3)
Na1 B2 3.053(2)
Na1 B1 3.066(2)
B1 O8 1.448(2)
B1 O1 1.462(2)
B1 O2 1.478(2)
B1 O7 1.490(3)
B2 O4 1.447(2)
B2 O5 1.459(2)
B2 O6 1.486(2)
B2 O3 1.494(2)
O1 C1 1.370(2)
C1 C2 1.378(3)
C1 C6 1.402(3)
C2 C3 1.384(3)
C2 H1 0.98(2)
C3 C4 1.395(3)
C3 H2 0.97(3)
C4 C5 1.390(3)
C4 C7 1.535(3)
C5 C6 1.396(3)
C5 H3 1.02(2)
C6 C12 1.483(3)
C7 C10 1.517(4)
C7 C9 1.530(4)
C7 C8 1.538(4)
C8 H126 0.9800
C8 H127 0.9800
C8 H128 0.9800
C9 H7 1.05(4)
C9 H8 1.03(3)
C9 H9 1.00(3)
C10 H10 1.00(3)
C10 H11 0.99(3)
C10 H12 1.00(3)
O2 C11 1.363(2)
C11 C12 1.407(3)
C11 C16 1.406(3)
C12 C13 1.398(3)
C13 C14 1.394(3)
C13 H13 0.98(3)
C14 C15 1.390(3)
C14 C17 1.537(3)
C15 C16 1.406(3)
C15 H14 1.03(3)
C16 C22 1.493(3)
C17 C19 1.521(4)
C17 C20 1.527(4)
C17 C18 1.534(5)
C18 H15 0.85(4)
C18 H16 1.05(4)
C18 H17 1.05(4)
C19 H18 0.92(4)
C19 H19 0.95(4)
C19 H20 1.01(4)
C20 H21 0.99(4)
C20 H22 1.10(5)
C20 H23 1.01(4)
C21 C22 1.389(3)
C21 C26 1.397(3)
C21 H24 0.98(2)
C22 C23 1.395(3)
C23 C24 1.387(3)
C23 H25 1.00(2)
C24 C25 1.387(3)
C24 H26 1.04(3)
C25 C26 1.397(3)
C25 H27 0.97(2)
C26 C28 1.483(3)
C27 C32 1.394(3)
C27 C28 1.395(3)
C27 H28 0.98(2)
C28 C29 1.398(3)
C29 C30 1.387(3)
C29 H29 0.93(2)
C30 C31 1.384(3)
C30 H30 0.92(2)
C31 C32 1.405(3)
C31 H31 1.00(2)
C32 C34 1.489(3)
O3 C33 1.374(2)
C33 C38 1.399(3)
C33 C34 1.409(3)
C34 C35 1.402(3)
C35 C36 1.390(3)
C35 H32 0.93(2)
C36 C37 1.393(3)
C36 C39 1.534(3)
C37 C38 1.406(3)
C37 H33 0.99(3)
C38 C44 1.488(3)
C39 C40 1.523(3)
C39 C42 1.525(3)
C39 C41 1.525(4)
C40 H34 1.06(4)
C40 H35 1.10(5)
C40 H36 0.96(4)
C41 H37 0.98(4)
C41 H38 1.02(5)
C41 H39 1.18(5)
C42 H40 1.03(4)
C42 H41 0.96(3)
C42 H42 1.08(4)
O4 C43 1.360(2)
C43 C48 1.393(3)
C43 C44 1.398(3)
C44 C45 1.398(3)
C45 C46 1.387(3)
C45 H43 0.93(3)
C46 C47 1.398(3)
C46 C49 1.535(3)
C47 C48 1.388(3)
C47 H44 0.97(2)
C48 H45 0.98(2)
C49 C52 1.497(5)
C49 C51 1.500(4)
C49 C50 1.531(4)
C50 H129 0.9800
C50 H130 0.9800
C50 H131 0.9800
C51 H48 0.98(3)
C51 H49 0.99(4)
C51 H50 1.01(5)
C52 H51 1.02(4)
C52 H52 0.92(4)
C52 H53 1.09(4)
O5 C53 1.361(2)
C53 C54 1.395(3)
C53 C58 1.398(3)
C54 C55 1.376(3)
C54 H54 1.02(2)
C55 C56 1.394(4)
C55 H55 0.98(3)
C56 C57 1.387(3)
C56 C59 1.536(3)
C57 C58 1.404(3)
C57 H56 1.06(3)
C58 C64 1.480(3)
C59 C62 1.512(6)
C59 C60 1.521(4)
C59 C61 1.547(5)
C60 H57 0.95(4)
C60 H58 1.01(3)
C60 H59 1.05(4)
C61 H132 0.9800
C61 H133 0.9800
C61 H134 0.9800
C62 H62 1.06(5)
C62 H63 0.78(7)
C62 H64 1.11(6)
O6 C63 1.371(2)
C63 C64 1.396(3)
C63 C68 1.414(3)
C64 C65 1.400(3)
C65 C66 1.390(3)
C65 H65 1.02(3)
C66 C67 1.393(3)
C66 C69 1.532(3)
C67 C68 1.395(3)
C67 H66 0.97(2)
C68 C74 1.482(3)
C69 C70 1.529(3)
C69 C72 1.533(3)
C69 C71 1.539(3)
C70 H67 1.03(3)
C70 H68 1.04(3)
C70 H69 0.95(3)
C71 H70 1.06(3)
C71 H71 1.04(3)
C71 H72 0.99(4)
C72 H73 1.07(3)
C72 H74 1.04(3)
C72 H75 0.96(4)
C73 C74 1.387(3)
C73 C78 1.394(3)
C73 H76 0.95(2)
C74 C75 1.404(3)
C75 C76 1.382(3)
C75 H77 0.97(2)
C76 C77 1.388(3)
C76 H78 0.95(2)
C77 C78 1.393(3)
C77 H79 0.94(2)
C78 C80 1.483(3)
C79 C84 1.385(3)
C79 C80 1.399(3)
C79 H80 0.95(2)
C80 C81 1.399(3)
C81 C82 1.385(3)
C81 H81 0.97(3)
C82 C83 1.391(3)
C82 H82 0.99(2)
C83 C84 1.398(3)
C83 H83 1.02(3)
C84 C86 1.497(3)
O7 C85 1.374(2)
C85 C90 1.404(3)
C85 C86 1.409(3)
C86 C87 1.390(3)
C87 C88 1.393(3)
C87 H84 0.93(2)
C88 C89 1.387(3)
C88 C91 1.530(3)
C89 C90 1.402(3)
C89 H85 1.01(2)
C90 C96 1.486(3)
C91 C94 1.526(3)
C91 C93 1.530(3)
C91 C92 1.542(4)
C92 H86 1.01(3)
C92 H87 1.01(4)
C92 H88 1.00(4)
C93 H89 1.00(2)
C93 H90 1.01(3)
C93 H91 1.07(3)
C94 H92 1.04(3)
C94 H93 0.95(3)
C94 H94 0.98(3)
O8 C95 1.362(2)
C95 C100 1.393(3)
C95 C96 1.397(3)
C96 C97 1.406(3)
C97 C98 1.385(3)
C97 H95 0.97(2)
C98 C99 1.401(3)
C98 C101 1.535(3)
C99 C100 1.381(3)
C99 H96 0.99(2)
C100 H97 0.92(2)
C101 C102 1.524(3)
C101 C103 1.530(3)
C101 C104 1.533(3)
C102 H98 0.98(3)
C102 H99 1.00(3)
C102 H100 0.97(2)
C103 H101 0.96(3)
C103 H102 0.98(3)
C103 H103 0.97(3)
C104 H104 0.98(3)
C104 H105 1.03(3)
C104 H106 1.01(3)
N1 C105 1.113(4)
C105 C106 1.436(5)
C106 H107 0.9800
C106 H108 0.9800
C106 H109 0.9800
N2 C107 1.493(3)
N2 C108 1.496(3)
N2 C109 1.498(3)
N2 C110 1.528(3)
C107 H110 0.9800
C107 H111 0.9800
C107 H112 0.9800
C108 H113 0.9800
C108 H114 0.9800
C108 H115 0.9800
C109 H116 0.9800
C109 H117 0.9800
C109 H118 0.9800
C110 C111 1.500(3)
C110 H119 0.9900
C110 H120 0.9900
C111 C112 1.389(3)
C111 C116 1.390(3)
C112 C113 1.380(4)
C112 H121 0.9500
C113 C114 1.377(4)
C113 H122 0.9500
C114 C115 1.377(4)
C114 H123 0.9500
C115 C116 1.385(4)
C115 H124 0.9500
C116 H125 0.9500
N3 C117 1.350(12)
N3 C119 1.472(14)
C117 C118 1.545(14)
C119 C120 1.716(15)
C120 C121 1.725(14)
C121 N4 1.176(13)
N5 C122 1.150(7)
C122 C123 1.405(6)
C124 C126 1.431(6)
C126 N6 1.140(6)
N8 C127 1.135(5)
C127 C129 1.464(6)
C131 C132 1.55(3)
C132 N9 1.13(4)

loop_
_geom_torsion_atom_site_label_1
_geom_torsion_atom_site_label_2
_geom_torsion_atom_site_label_3
_geom_torsion_atom_site_label_4
_geom_torsion
O7 Na1 B1 O8 88.11(19)
O6 Na1 B1 O8 158.6(3)
O3 Na1 B1 O8 40.1(2)
O2 Na1 B1 O8 -88.93(19)
N1 Na1 B1 O8 -120.18(19)
B2 Na1 B1 O8 49.1(3)
O7 Na1 B1 O1 -92.34(19)
O6 Na1 B1 O1 -21.8(4)
O3 Na1 B1 O1 -140.35(14)
O2 Na1 B1 O1 90.61(18)
N1 Na1 B1 O1 59.37(19)
B2 Na1 B1 O1 -131.36(17)
O7 Na1 B1 O2 177.04(17)
O6 Na1 B1 O2 -112.4(3)
O3 Na1 B1 O2 129.03(11)
N1 Na1 B1 O2 -31.25(14)
B2 Na1 B1 O2 138.02(16)
O6 Na1 B1 O7 70.5(4)
O3 Na1 B1 O7 -48.01(13)
O2 Na1 B1 O7 -177.04(17)
N1 Na1 B1 O7 151.71(14)
B2 Na1 B1 O7 -39.0(2)
O7 Na1 B2 O4 48.3(2)
O6 Na1 B2 O4 -86.83(19)
O3 Na1 B2 O4 86.63(19)
O2 Na1 B2 O4 157.34(16)
N1 Na1 B2 O4 -118.87(19)
B1 Na1 B2 O4 71.9(2)
O7 Na1 B2 O5 -131.73(14)
O6 Na1 B2 O5 93.10(18)
O3 Na1 B2 O5 -93.44(17)
O2 Na1 B2 O5 -22.7(3)
N1 Na1 B2 O5 61.06(18)
B1 Na1 B2 O5 -108.19(19)
O7 Na1 B2 O6 135.17(11)
O3 Na1 B2 O6 173.46(17)
O2 Na1 B2 O6 -115.83(19)
N1 Na1 B2 O6 -32.04(14)
B1 Na1 B2 O6 158.72(16)
O7 Na1 B2 O3 -38.29(13)
O6 Na1 B2 O3 -173.46(17)
O2 Na1 B2 O3 70.7(2)
N1 Na1 B2 O3 154.50(14)
B1 Na1 B2 O3 -14.7(2)
O8 B1 O1 C1 172.42(15)
O2 B1 O1 C1 49.7(2)
O7 B1 O1 C1 -64.0(2)
Na1 B1 O1 C1 -7.2(2)
B1 O1 C1 C2 118.6(2)
B1 O1 C1 C6 -65.4(2)
O1 C1 C2 C3 -179.86(19)
C6 C1 C2 C3 4.1(3)
C1 C2 C3 C4 0.3(3)
C2 C3 C4 C5 -3.4(3)
C2 C3 C4 C7 174.8(2)
C3 C4 C5 C6 2.1(3)
C7 C4 C5 C6 -176.1(2)
C4 C5 C6 C1 2.1(3)
C4 C5 C6 C12 -174.8(2)
O1 C1 C6 C5 178.87(18)
C2 C1 C6 C5 -5.1(3)
O1 C1 C6 C12 -4.3(3)
C2 C1 C6 C12 171.68(19)
C5 C4 C7 C10 -57.7(3)
C3 C4 C7 C10 124.2(3)
C5 C4 C7 C9 63.0(3)
C3 C4 C7 C9 -115.1(3)
C5 C4 C7 C8 -177.8(2)
C3 C4 C7 C8 4.1(3)
O8 B1 O2 C11 -82.3(2)
O1 B1 O2 C11 33.6(2)
O7 B1 O2 C11 155.62(15)
Na1 B1 O2 C11 153.33(18)
O8 B1 O2 Na1 124.41(14)
O1 B1 O2 Na1 -119.77(14)
O7 B1 O2 Na1 2.29(13)
O7 Na1 O2 C11 -152.23(16)
O6 Na1 O2 C11 6.6(2)
O3 Na1 O2 C11 132.45(15)
N1 Na1 O2 C11 -2.04(17)
B2 Na1 O2 C11 85.8(2)
B1 Na1 O2 C11 -150.5(2)
O7 Na1 O2 B1 -1.68(10)
O6 Na1 O2 B1 157.14(14)
O3 Na1 O2 B1 -77.00(14)
N1 Na1 O2 B1 148.51(15)
B2 Na1 O2 B1 -123.6(2)
B1 O2 C11 C12 -64.3(2)
Na1 O2 C11 C12 80.9(2)
B1 O2 C11 C16 120.03(19)
Na1 O2 C11 C16 -94.79(19)
O2 C11 C12 C13 -176.26(17)
C16 C11 C12 C13 -0.5(3)
O2 C11 C12 C6 3.5(3)
C16 C11 C12 C6 179.22(17)
C5 C6 C12 C13 41.4(3)
C1 C6 C12 C13 -135.4(2)
C5 C6 C12 C11 -138.4(2)
C1 C6 C12 C11 44.9(3)
C11 C12 C13 C14 0.4(3)
C6 C12 C13 C14 -179.31(19)
C12 C13 C14 C15 0.2(3)
C12 C13 C14 C17 -176.4(2)
C13 C14 C15 C16 -0.9(3)
C17 C14 C15 C16 175.8(2)
O2 C11 C16 C15 175.69(17)
C12 C11 C16 C15 -0.1(3)
O2 C11 C16 C22 -6.6(3)
C12 C11 C16 C22 177.65(18)
C14 C15 C16 C11 0.8(3)
C14 C15 C16 C22 -177.0(2)
C15 C14 C17 C19 143.3(3)
C13 C14 C17 C19 -40.2(4)
C15 C14 C17 C20 22.4(4)
C13 C14 C17 C20 -161.1(3)
C15 C14 C17 C18 -96.4(3)
C13 C14 C17 C18 80.1(3)
C26 C21 C22 C23 3.0(3)
C26 C21 C22 C16 -177.51(18)
C11 C16 C22 C21 42.2(3)
C15 C16 C22 C21 -140.1(2)
C11 C16 C22 C23 -138.3(2)
C15 C16 C22 C23 39.4(3)
C21 C22 C23 C24 -0.8(3)
C16 C22 C23 C24 179.7(2)
C22 C23 C24 C25 -1.2(3)
C23 C24 C25 C26 0.9(3)
C24 C25 C26 C21 1.2(3)
C24 C25 C26 C28 -174.94(19)
C22 C21 C26 C25 -3.2(3)
C22 C21 C26 C28 172.90(17)
C32 C27 C28 C29 0.0(3)
C32 C27 C28 C26 -177.23(17)
C25 C26 C28 C27 143.06(19)
C21 C26 C28 C27 -33.0(3)
C25 C26 C28 C29 -34.1(3)
C21 C26 C28 C29 149.81(18)
C27 C28 C29 C30 -0.7(3)
C26 C28 C29 C30 176.48(18)
C28 C29 C30 C31 0.6(3)
C29 C30 C31 C32 0.2(3)
C28 C27 C32 C31 0.8(3)
C28 C27 C32 C34 176.82(17)
C30 C31 C32 C27 -0.9(3)
C30 C31 C32 C34 -177.06(17)
O4 B2 O3 C33 33.9(2)
O5 B2 O3 C33 -83.0(2)
O6 B2 O3 C33 155.73(14)
Na1 B2 O3 C33 160.84(17)
O4 B2 O3 Na1 -126.96(14)
O5 B2 O3 Na1 116.16(14)
O6 B2 O3 Na1 -5.11(14)
O7 Na1 O3 C33 -5.97(17)
O6 Na1 O3 C33 -153.15(17)
O2 Na1 O3 C33 51.81(19)
N1 Na1 O3 C33 171.25(18)
B2 Na1 O3 C33 -156.9(2)
B1 Na1 O3 C33 15.76(18)
O7 Na1 O3 B2 150.90(10)
O6 Na1 O3 B2 3.71(10)
O2 Na1 O3 B2 -151.33(11)
N1 Na1 O3 B2 -31.88(17)
B1 Na1 O3 B2 172.62(11)
B2 O3 C33 C38 -63.7(2)
Na1 O3 C33 C38 89.4(2)
B2 O3 C33 C34 118.38(19)
Na1 O3 C33 C34 -88.4(2)
O3 C33 C34 C35 177.09(16)
C38 C33 C34 C35 -0.8(3)
O3 C33 C34 C32 -5.1(3)
C38 C33 C34 C32 177.02(17)
C27 C32 C34 C35 -128.51(19)
C31 C32 C34 C35 47.5(2)
C27 C32 C34 C33 53.6(3)
C31 C32 C34 C33 -130.38(19)
C33 C34 C35 C36 0.6(3)
C32 C34 C35 C36 -177.36(17)
C34 C35 C36 C37 0.2(3)
C34 C35 C36 C39 179.77(18)
C35 C36 C37 C38 -0.8(3)
C39 C36 C37 C38 179.64(18)
O3 C33 C38 C37 -177.66(16)
C34 C33 C38 C37 0.3(3)
O3 C33 C38 C44 4.9(3)
C34 C33 C38 C44 -177.18(17)
C36 C37 C38 C33 0.6(3)
C36 C37 C38 C44 178.11(18)
C35 C36 C39 C40 66.8(3)
C37 C36 C39 C40 -113.7(3)
C35 C36 C39 C42 -173.3(2)
C37 C36 C39 C42 6.3(3)
C35 C36 C39 C41 -52.8(3)
C37 C36 C39 C41 126.8(3)
O5 B2 O4 C43 171.60(15)
O6 B2 O4 C43 -65.4(2)
O3 B2 O4 C43 48.7(2)
Na1 B2 O4 C43 -8.5(2)
B2 O4 C43 C48 118.9(2)
B2 O4 C43 C44 -66.3(2)
O4 C43 C44 C45 -175.72(18)
C48 C43 C44 C45 -0.9(3)
O4 C43 C44 C38 -1.3(3)
C48 C43 C44 C38 173.46(18)
C33 C38 C44 C45 -144.0(2)
C37 C38 C44 C45 38.6(3)
C33 C38 C44 C43 41.8(3)
C37 C38 C44 C43 -135.7(2)
C43 C44 C45 C46 1.8(3)
C38 C44 C45 C46 -172.58(19)
C44 C45 C46 C47 -1.1(3)
C44 C45 C46 C49 174.8(2)
C45 C46 C47 C48 -0.4(3)
C49 C46 C47 C48 -176.4(2)
C46 C47 C48 C43 1.3(3)
O4 C43 C48 C47 174.36(19)
C44 C43 C48 C47 -0.5(3)
C45 C46 C49 C52 -91.1(4)
C47 C46 C49 C52 84.6(4)
C45 C46 C49 C51 31.0(4)
C47 C46 C49 C51 -153.3(3)
C45 C46 C49 C50 150.1(3)
C47 C46 C49 C50 -34.2(4)
O4 B2 O5 C53 167.84(15)
O6 B2 O5 C53 44.6(2)
O3 B2 O5 C53 -69.3(2)
Na1 B2 O5 C53 -12.1(2)
B2 O5 C53 C54 121.0(2)
B2 O5 C53 C58 -63.9(2)
O5 C53 C54 C55 177.31(19)
C58 C53 C54 C55 2.0(3)
C53 C54 C55 C56 0.5(3)
C54 C55 C56 C57 -1.6(4)
C54 C55 C56 C59 176.8(2)
C55 C56 C57 C58 0.2(3)
C59 C56 C57 C58 -178.1(2)
O5 C53 C58 C57 -178.40(18)
C54 C53 C58 C57 -3.3(3)
O5 C53 C58 C64 -0.9(3)
C54 C53 C58 C64 174.17(18)
C56 C57 C58 C53 2.2(3)
C56 C57 C58 C64 -175.3(2)
C57 C56 C59 C62 -10.1(5)
C55 C56 C59 C62 171.6(5)
C57 C56 C59 C60 109.7(3)
C55 C56 C59 C60 -68.6(4)
C57 C56 C59 C61 -132.5(3)
C55 C56 C59 C61 49.2(3)
O4 B2 O6 C63 -80.4(2)
O5 B2 O6 C63 36.7(2)
O3 B2 O6 C63 158.02(15)
Na1 B2 O6 C63 152.89(18)
O4 B2 O6 Na1 126.74(13)
O5 B2 O6 Na1 -116.18(14)
O3 B2 O6 Na1 5.14(14)
O7 Na1 O6 C63 135.26(15)
O3 Na1 O6 C63 -154.41(15)
O2 Na1 O6 C63 -11.4(2)
N1 Na1 O6 C63 -2.83(17)
B2 Na1 O6 C63 -150.7(2)
B1 Na1 O6 C63 80.6(4)
O7 Na1 O6 B2 -74.07(15)
O3 Na1 O6 B2 -3.74(10)
O2 Na1 O6 B2 139.23(15)
N1 Na1 O6 B2 147.84(15)
B1 Na1 O6 B2 -128.7(3)
B2 O6 C63 C64 -62.8(2)
Na1 O6 C63 C64 82.2(2)
B2 O6 C63 C68 122.46(19)
Na1 O6 C63 C68 -92.5(2)
O6 C63 C64 C65 -174.96(17)
C68 C63 C64 C65 -0.2(3)
O6 C63 C64 C58 2.3(3)
C68 C63 C64 C58 177.03(18)
C53 C58 C64 C63 42.2(3)
C57 C58 C64 C63 -140.3(2)
C53 C58 C64 C65 -140.5(2)
C57 C58 C64 C65 36.9(3)
C63 C64 C65 C66 1.7(3)
C58 C64 C65 C66 -175.57(19)
C64 C65 C66 C67 -2.2(3)
C64 C65 C66 C69 177.30(19)
C65 C66 C67 C68 1.2(3)
C69 C66 C67 C68 -178.34(19)
C66 C67 C68 C63 0.3(3)
C66 C67 C68 C74 179.25(19)
O6 C63 C68 C67 173.99(17)
C64 C63 C68 C67 -0.8(3)
O6 C63 C68 C74 -4.9(3)
C64 C63 C68 C74 -179.67(18)
C65 C66 C69 C70 -5.5(3)
C67 C66 C69 C70 174.0(2)
C65 C66 C69 C72 -125.3(2)
C67 C66 C69 C72 54.2(3)
C65 C66 C69 C71 115.4(2)
C67 C66 C69 C71 -65.1(3)
C78 C73 C74 C75 1.9(3)
C78 C73 C74 C68 179.87(19)
C67 C68 C74 C73 -136.9(2)
C63 C68 C74 C73 42.0(3)
C67 C68 C74 C75 41.0(3)
C63 C68 C74 C75 -140.1(2)
C73 C74 C75 C76 0.2(3)
C68 C74 C75 C76 -177.7(2)
C74 C75 C76 C77 -1.8(3)
C75 C76 C77 C78 1.3(3)
C76 C77 C78 C73 0.8(3)
C76 C77 C78 C80 -176.5(2)
C74 C73 C78 C77 -2.5(3)
C74 C73 C78 C80 174.92(19)
C84 C79 C80 C81 0.1(3)
C84 C79 C80 C78 -177.88(19)
C77 C78 C80 C81 -33.4(3)
C73 C78 C80 C81 149.3(2)
C77 C78 C80 C79 144.5(2)
C73 C78 C80 C79 -32.8(3)
C79 C80 C81 C82 0.1(3)
C78 C80 C81 C82 178.0(2)
C80 C81 C82 C83 -0.6(3)
C81 C82 C83 C84 1.0(3)
C80 C79 C84 C83 0.3(3)
C80 C79 C84 C86 174.08(19)
C82 C83 C84 C79 -0.8(3)
C82 C83 C84 C86 -174.9(2)
O8 B1 O7 C85 38.1(2)
O1 B1 O7 C85 -78.8(2)
O2 B1 O7 C85 160.28(14)
Na1 B1 O7 C85 162.60(18)
O8 B1 O7 Na1 -124.46(14)
O1 B1 O7 Na1 118.60(14)
O2 B1 O7 Na1 -2.32(14)
O6 Na1 O7 C85 39.2(2)
O3 Na1 O7 C85 -16.78(17)
O2 Na1 O7 C85 -157.53(17)
N1 Na1 O7 C85 165.95(18)
B2 Na1 O7 C85 1.40(19)
B1 Na1 O7 C85 -159.2(2)
O6 Na1 O7 B1 -161.61(12)
O3 Na1 O7 B1 142.43(10)
O2 Na1 O7 B1 1.67(10)
N1 Na1 O7 B1 -34.84(17)
B2 Na1 O7 B1 160.61(11)
B1 O7 C85 C90 -62.7(2)
Na1 O7 C85 C90 93.3(2)
B1 O7 C85 C86 119.85(19)
Na1 O7 C85 C86 -84.1(2)
O7 C85 C86 C87 178.14(16)
C90 C85 C86 C87 0.7(3)
O7 C85 C86 C84 -2.6(3)
C90 C85 C86 C84 179.93(17)
C79 C84 C86 C87 -125.8(2)
C83 C84 C86 C87 48.0(3)
C79 C84 C86 C85 54.9(3)
C83 C84 C86 C85 -131.3(2)
C85 C86 C87 C88 0.0(3)
C84 C86 C87 C88 -179.29(18)
C86 C87 C88 C89 0.0(3)
C86 C87 C88 C91 -178.95(19)
C87 C88 C89 C90 -0.7(3)
C91 C88 C89 C90 178.18(19)
C88 C89 C90 C85 1.4(3)
C88 C89 C90 C96 -179.81(18)
O7 C85 C90 C89 -178.84(16)
C86 C85 C90 C89 -1.4(3)
O7 C85 C90 C96 2.5(3)
C86 C85 C90 C96 179.94(17)
C89 C88 C91 C94 4.7(3)
C87 C88 C91 C94 -176.4(2)
C89 C88 C91 C93 126.0(2)
C87 C88 C91 C93 -55.2(3)
C89 C88 C91 C92 -115.0(2)
C87 C88 C91 C92 63.9(3)
O1 B1 O8 C95 166.78(15)
O2 B1 O8 C95 -71.3(2)
O7 B1 O8 C95 42.9(2)
Na1 B1 O8 C95 -13.6(2)
B1 O8 C95 C100 123.41(19)
B1 O8 C95 C96 -64.1(2)
O8 C95 C96 C97 -172.15(16)
C100 C95 C96 C97 0.3(3)
O8 C95 C96 C90 0.5(3)
C100 C95 C96 C90 172.93(17)
C89 C90 C96 C95 -137.71(18)
C85 C90 C96 C95 41.0(3)
C89 C90 C96 C97 34.8(2)
C85 C90 C96 C97 -146.48(18)
C95 C96 C97 C98 2.5(3)
C90 C96 C97 C98 -170.28(17)
C96 C97 C98 C99 -2.9(3)
C96 C97 C98 C101 175.66(17)
C97 C98 C99 C100 0.7(3)
C101 C98 C99 C100 -177.93(18)
C98 C99 C100 C95 2.0(3)
O8 C95 C100 C99 170.23(17)
C96 C95 C100 C99 -2.5(3)
C97 C98 C101 C102 -1.4(3)
C99 C98 C101 C102 177.18(18)
C97 C98 C101 C103 -121.6(2)
C99 C98 C101 C103 57.0(2)
C97 C98 C101 C104 118.2(2)
C99 C98 C101 C104 -63.2(2)
O7 Na1 N1 C105 92(2)
O6 Na1 N1 C105 -115(2)
O3 Na1 N1 C105 -85(2)
O2 Na1 N1 C105 61(2)
B2 Na1 N1 C105 -100(2)
B1 Na1 N1 C105 76(2)
Na1 N1 C105 C106 16(16)
C107 N2 C110 C111 -66.4(2)
C108 N2 C110 C111 175.05(18)
C109 N2 C110 C111 55.4(3)
N2 C110 C111 C112 93.9(2)
N2 C110 C111 C116 -90.6(3)
C116 C111 C112 C113 0.1(4)
C110 C111 C112 C113 175.7(2)
C111 C112 C113 C114 0.5(4)
C112 C113 C114 C115 -0.2(5)
C113 C114 C115 C116 -0.7(5)
C114 C115 C116 C111 1.4(4)
C112 C111 C116 C115 -1.0(4)
C110 C111 C116 C115 -176.6(2)
C119 N3 C117 C118 -58(4)
C117 N3 C119 C120 -70(5)
N3 C119 C120 C121 0(6)
C119 C120 C121 N4 62(10)
